data_4301576
loop_
_publ_author_name
'Leslie D. Field'
'Ruth W. Guest'
'Khuong Q. Vuong'
'Scott J. Dalgarno'
'Paul Jensen'

_publ_section_title
;
Iron(0) and Ruthenium(0) Complexes of Dinitrogen
;
_journal_name_full 'Inorganic Chemistry'
_journal_page_first 2246
_journal_page_last 2253
_journal_paper_doi 10.1021/ic8019827
_journal_volume 48
_journal_year 2009
_chemical_formula_moiety 'C24 H54 Cl P4 Ru, C24 H20 B'
_chemical_formula_sum 'C48 H74 B Cl P4 Ru'
_chemical_formula_weight 922.28
_chemical_name_systematic
; 
 ? 
;
_space_group_IT_number 2
_symmetry_cell_setting triclinic
_symmetry_Int_Tables_number 2
_symmetry_space_group_name_Hall '-P 1'
_symmetry_space_group_name_H-M 'P -1'
_atom_sites_solution_hydrogens geom
_atom_sites_solution_primary direct
_atom_sites_solution_secondary difmap
_audit_creation_method SHELXL-97
_cell_angle_alpha 76.756(1)
_cell_angle_beta 76.537(1)
_cell_angle_gamma 83.292(1)
_cell_formula_units_Z 4
_cell_length_a 16.107(2)
_cell_length_b 17.156(2)
_cell_length_c 18.102(2)
_cell_measurement_reflns_used 7931
_cell_measurement_temperature 150(2)
_cell_measurement_theta_max 28.1865
_cell_measurement_theta_min 2.3661
_cell_volume 4724.7(10)
_computing_cell_refinement 'SAINT Ver. 6.45  (Bruker-AXS, 2003)'
_computing_data_collection 'SMART Ver. 5.054 (Bruker-AXS, 1998)'
_computing_data_reduction 'SAINT Ver. 6.45'
_computing_molecular_graphics
;
X-Seed (Barbour, 2001), SHELXTL Ver. 6.14 (Bruker-AXS, 2003)
;
_computing_publication_material 'modiCIFer-12162005 (Guzei, 2005)'
_computing_structure_refinement 'SHELXL-97 (Sheldrick, 1997)'
_computing_structure_solution 'SHELXS-97 (Sheldrick, 1990)'
_diffrn_ambient_temperature 150(2)
_diffrn_crystal_treatment
;
attached with Exxon Paratone N, to a short length 
of fibre supported on a thin piece of copper wire 
inserted in a copper mounting pin.  The crystal was 
quenched in a cold nitrogen gas stream from an 
Oxford Cryosystems Cryostream. 
;
_diffrn_measured_fraction_theta_full 0.981
_diffrn_measured_fraction_theta_max 0.935
_diffrn_measurement_device_type 'Bruker CCD-1000 area detector'
_diffrn_measurement_method \w
_diffrn_radiation_monochromator graphite
_diffrn_radiation_source 'fine-focus sealed tube'
_diffrn_radiation_type MoK\a
_diffrn_radiation_wavelength 0.71073
_diffrn_reflns_av_R_equivalents 0.0312
_diffrn_reflns_av_sigmaI/netI 0.0473
_diffrn_reflns_limit_h_max 21
_diffrn_reflns_limit_h_min -20
_diffrn_reflns_limit_k_max 22
_diffrn_reflns_limit_k_min -22
_diffrn_reflns_limit_l_max 23
_diffrn_reflns_limit_l_min -23
_diffrn_reflns_number 47304
_diffrn_reflns_theta_full 27.50
_diffrn_reflns_theta_max 28.32
_diffrn_reflns_theta_min 1.56
_diffrn_standards_decay_% 0.05
_diffrn_standards_number 336
_exptl_absorpt_coefficient_mu 0.556
_exptl_absorpt_correction_T_max 0.967
_exptl_absorpt_correction_T_min 0.838
_exptl_absorpt_correction_type multi-scan
_exptl_absorpt_process_details
;
SADABS  (Bruker-AXS, 2004)
;
_exptl_crystal_colour orange
_exptl_crystal_density_diffrn 1.297
_exptl_crystal_density_method 'not measured'
_exptl_crystal_description plate
_exptl_crystal_F_000 1952
_exptl_crystal_size_max 0.32
_exptl_crystal_size_mid 0.27
_exptl_crystal_size_min 0.06
_refine_diff_density_max 0.821
_refine_diff_density_min -0.320
_refine_diff_density_rms 0.078
_refine_ls_extinction_method none
_refine_ls_goodness_of_fit_ref 1.019
_refine_ls_hydrogen_treatment constr
_refine_ls_matrix_type full
_refine_ls_number_parameters 1040
_refine_ls_number_reflns 22021
_refine_ls_number_restraints 18
_refine_ls_restrained_S_all 1.018
_refine_ls_R_factor_all 0.0515
_refine_ls_R_factor_gt 0.0347
_refine_ls_shift/su_max 0.001
_refine_ls_shift/su_mean 0.000
_refine_ls_structure_factor_coef Fsqd
_refine_ls_weighting_details 'calc w=1/[\s^2^(Fo^2^)+(0.0454P)^2^+1.2243P] where P=(Fo^2^+2Fc^2^)/3'
_refine_ls_weighting_scheme calc
_refine_ls_wR_factor_gt 0.0833
_refine_ls_wR_factor_ref 0.0919
_reflns_number_gt 17267
_reflns_number_total 22021
_reflns_threshold_expression I>2\s(I)
_cod_data_source_file ic8019827_si_001_2.cif
_cod_data_source_block ldf6pj21
_cod_depositor_comments
;
The following automatic conversions were performed:
'_symmetry_cell_setting' value 'Triclinic' changed to 'triclinic'
according to '/home/saulius/struct/CIF-dictionaries/cif_core.dic'
dictionary named 'cif_core.dic' version 2.4.1 from 2010-06-29.

Automatic conversion script
Id: cif_fix_enum 1527 2010-12-29 10:47:43Z saulius 
;
_cod_original_sg_symbol_Hall '-P 1        '
_cod_original_sg_symbol_H-M 'P -1        '
_cod_database_code 4301576

loop_
_symmetry_equiv_pos_as_xyz
'x, y, z'
'-x, -y, -z'

loop_
_atom_site_label
_atom_site_type_symbol
_atom_site_fract_x
_atom_site_fract_y
_atom_site_fract_z
_atom_site_U_iso_or_equiv
_atom_site_adp_type
_atom_site_occupancy
_atom_site_symmetry_multiplicity
_atom_site_calc_flag
_atom_site_refinement_flags
_atom_site_disorder_assembly
_atom_site_disorder_group
Ru1 Ru 0.395552(11) 0.172928(10) 0.279749(10) 0.01685(5) Uani 1 1 d . . .
Ru2 Ru 0.154764(10) 0.247311(10) 0.725075(9) 0.01618(5) Uani 1 1 d . . .
Cl1 Cl 0.47124(4) 0.04387(3) 0.27526(4) 0.03000(13) Uani 1 1 d . . .
Cl2 Cl 0.24268(3) 0.21811(4) 0.60411(3) 0.02598(12) Uani 1 1 d . A .
P1 P 0.45180(4) 0.22543(3) 0.14675(3) 0.01951(12) Uani 1 1 d . . .
P2 P 0.30725(4) 0.28346(3) 0.27049(3) 0.01983(12) Uani 1 1 d . . .
P3 P 0.28101(4) 0.12227(4) 0.38343(3) 0.02197(12) Uani 1 1 d . . .
P4 P 0.46423(4) 0.24561(3) 0.33300(3) 0.01882(12) Uani 1 1 d . . .
P5 P 0.02590(4) 0.26591(4) 0.68111(3) 0.01992(12) Uani 1 1 d . A .
P6 P 0.06738(3) 0.25739(3) 0.83834(3) 0.01752(11) Uani 1 1 d . A .
P7 P 0.24757(4) 0.17342(3) 0.80830(3) 0.01949(12) Uani 1 1 d . A .
C1 C 0.33285(17) 0.13574(17) 0.11701(17) 0.0389(6) Uani 1 1 d . . .
H1A H 0.3156 0.1114 0.0794 0.058 Uiso 1 1 calc R . .
H1B H 0.2925 0.1812 0.1277 0.058 Uiso 1 1 calc R . .
H1C H 0.3329 0.0958 0.1653 0.058 Uiso 1 1 calc R . .
C2 C 0.42226(15) 0.16508(15) 0.08376(13) 0.0264(5) Uani 1 1 d . . .
H2 H 0.4208 0.2019 0.0325 0.032 Uiso 1 1 calc R . .
C3 C 0.48598(18) 0.09375(16) 0.06761(16) 0.0378(6) Uani 1 1 d . . .
H3A H 0.4971 0.0612 0.1168 0.057 Uiso 1 1 calc R . .
H3B H 0.5397 0.1138 0.0344 0.057 Uiso 1 1 calc R . .
H3C H 0.4617 0.0608 0.0413 0.057 Uiso 1 1 calc R . .
C4 C 0.57495(15) 0.28862(15) 0.01354(13) 0.0279(5) Uani 1 1 d . . .
H4A H 0.6339 0.3043 -0.0069 0.042 Uiso 1 1 calc R . .
H4B H 0.5352 0.3359 0.0050 0.042 Uiso 1 1 calc R . .
H4C H 0.5639 0.2486 -0.0133 0.042 Uiso 1 1 calc R . .
C5 C 0.56231(14) 0.25258(14) 0.10101(12) 0.0219(5) Uani 1 1 d . . .
H5 H 0.5728 0.2963 0.1254 0.026 Uiso 1 1 calc R . .
C6 C 0.63049(15) 0.18456(15) 0.11800(14) 0.0283(5) Uani 1 1 d . . .
H6A H 0.6407 0.1519 0.0785 0.042 Uiso 1 1 calc R . .
H6B H 0.6105 0.1509 0.1694 0.042 Uiso 1 1 calc R . .
H6C H 0.6838 0.2075 0.1170 0.042 Uiso 1 1 calc R . .
C7 C 0.39120(15) 0.32269(14) 0.11919(13) 0.0255(5) Uani 1 1 d . . .
H7A H 0.4233 0.3667 0.1234 0.031 Uiso 1 1 calc R . .
H7B H 0.3868 0.3305 0.0643 0.031 Uiso 1 1 calc R . .
C8 C 0.30106(15) 0.32762(15) 0.16996(13) 0.0272(5) Uani 1 1 d . . .
H8A H 0.2622 0.2980 0.1529 0.033 Uiso 1 1 calc R . .
H8B H 0.2784 0.3843 0.1653 0.033 Uiso 1 1 calc R . .
C9 C 0.19859(14) 0.26719(14) 0.32656(13) 0.0251(5) Uani 1 1 d . . .
H9A H 0.1690 0.3186 0.3372 0.030 Uiso 1 1 calc R . .
H9B H 0.1658 0.2450 0.2970 0.030 Uiso 1 1 calc R . .
C10 C 0.20443(15) 0.20780(14) 0.40323(13) 0.0249(5) Uani 1 1 d . . .
H10A H 0.1473 0.1881 0.4293 0.030 Uiso 1 1 calc R . .
H10B H 0.2236 0.2352 0.4383 0.030 Uiso 1 1 calc R . .
C11 C 0.25621(18) -0.01999(17) 0.33960(19) 0.0450(7) Uani 1 1 d . . .
H11A H 0.2358 -0.0520 0.3917 0.068 Uiso 1 1 calc R . .
H11B H 0.3189 -0.0223 0.3276 0.068 Uiso 1 1 calc R . .
H11C H 0.2365 -0.0415 0.3014 0.068 Uiso 1 1 calc R . .
C12 C 0.22092(16) 0.06731(15) 0.33646(15) 0.0303(6) Uani 1 1 d . . .
H12 H 0.2328 0.0939 0.2801 0.036 Uiso 1 1 calc R . .
C13 C 0.12315(17) 0.07205(17) 0.36308(17) 0.0390(6) Uani 1 1 d . . .
H13A H 0.0983 0.0460 0.3312 0.059 Uiso 1 1 calc R . .
H13B H 0.1015 0.1284 0.3573 0.059 Uiso 1 1 calc R . .
H13C H 0.1072 0.0448 0.4177 0.059 Uiso 1 1 calc R . .
C14 C 0.3545(2) -0.00615(17) 0.48116(16) 0.0452(7) Uani 1 1 d . . .
H14A H 0.3754 -0.0177 0.5295 0.068 Uiso 1 1 calc R . .
H14B H 0.4025 0.0073 0.4369 0.068 Uiso 1 1 calc R . .
H14C H 0.3288 -0.0534 0.4767 0.068 Uiso 1 1 calc R . .
C15 C 0.28725(17) 0.06486(15) 0.48166(14) 0.0309(6) Uani 1 1 d . . .
H15 H 0.3083 0.1026 0.5069 0.037 Uiso 1 1 calc R . .
C16 C 0.20207(19) 0.03908(17) 0.53498(15) 0.0413(7) Uani 1 1 d . . .
H16A H 0.1791 -0.0001 0.5146 0.062 Uiso 1 1 calc R . .
H16B H 0.1614 0.0861 0.5373 0.062 Uiso 1 1 calc R . .
H16C H 0.2111 0.0147 0.5872 0.062 Uiso 1 1 calc R . .
C17 C 0.34075(15) 0.36412(13) 0.30602(14) 0.0254(5) Uani 1 1 d . . .
H17A H 0.3252 0.4170 0.2750 0.031 Uiso 1 1 calc R . .
H17B H 0.3118 0.3619 0.3610 0.031 Uiso 1 1 calc R . .
C18 C 0.43787(14) 0.35271(13) 0.29846(14) 0.0233(5) Uani 1 1 d . . .
H18A H 0.4562 0.3848 0.3301 0.028 Uiso 1 1 calc R . .
H18B H 0.4675 0.3703 0.2436 0.028 Uiso 1 1 calc R . .
C19 C 0.62601(16) 0.15446(16) 0.32161(15) 0.0324(6) Uani 1 1 d . . .
H19A H 0.6847 0.1544 0.2906 0.049 Uiso 1 1 calc R . .
H19B H 0.5939 0.1170 0.3074 0.049 Uiso 1 1 calc R . .
H19C H 0.6272 0.1378 0.3769 0.049 Uiso 1 1 calc R . .
C20 C 0.58255(14) 0.23912(14) 0.30588(13) 0.0234(5) Uani 1 1 d . . .
H20 H 0.5973 0.2585 0.2482 0.028 Uiso 1 1 calc R . .
C21 C 0.62372(15) 0.29563(17) 0.33927(15) 0.0341(6) Uani 1 1 d . . .
H21A H 0.6147 0.2775 0.3958 0.051 Uiso 1 1 calc R . .
H21B H 0.5976 0.3502 0.3267 0.051 Uiso 1 1 calc R . .
H21C H 0.6852 0.2954 0.3166 0.051 Uiso 1 1 calc R . .
C22 C 0.47279(17) 0.15627(17) 0.48283(14) 0.0372(6) Uani 1 1 d . . .
H22A H 0.5313 0.1664 0.4831 0.056 Uiso 1 1 calc R . .
H22B H 0.4742 0.1122 0.4562 0.056 Uiso 1 1 calc R . .
H22C H 0.4403 0.1416 0.5364 0.056 Uiso 1 1 calc R . .
C23 C 0.43000(15) 0.23193(15) 0.44036(13) 0.0256(5) Uani 1 1 d . . .
H23 H 0.3678 0.2223 0.4526 0.031 Uiso 1 1 calc R . .
C24 C 0.43574(17) 0.30418(17) 0.47515(15) 0.0361(6) Uani 1 1 d . . .
H24A H 0.4117 0.2917 0.5312 0.054 Uiso 1 1 calc R . .
H24B H 0.4034 0.3509 0.4505 0.054 Uiso 1 1 calc R . .
H24C H 0.4958 0.3161 0.4660 0.054 Uiso 1 1 calc R . .
C25 C 0.06394(16) 0.10036(16) 0.71059(15) 0.0339(6) Uani 1 1 d . A .
H25A H 0.0419 0.0960 0.7665 0.051 Uiso 1 1 calc R . .
H25B H 0.1236 0.1145 0.6970 0.051 Uiso 1 1 calc R . .
H25C H 0.0607 0.0488 0.6970 0.051 Uiso 1 1 calc R . .
C26 C 0.01030(15) 0.16533(15) 0.66584(15) 0.0296(5) Uani 1 1 d . . .
H26 H 0.0323 0.1657 0.6094 0.036 Uiso 1 1 calc R A .
C27 C -0.08236(18) 0.14124(18) 0.6867(2) 0.0511(8) Uani 1 1 d . A .
H27A H -0.0840 0.0891 0.6737 0.077 Uiso 1 1 calc R . .
H27B H -0.1172 0.1818 0.6573 0.077 Uiso 1 1 calc R . .
H27C H -0.1051 0.1374 0.7425 0.077 Uiso 1 1 calc R . .
C28 C -0.08913(16) 0.33008(19) 0.58065(15) 0.0386(7) Uani 1 1 d . A .
H28A H -0.1043 0.3777 0.5433 0.058 Uiso 1 1 calc R . .
H28B H -0.1321 0.3254 0.6294 0.058 Uiso 1 1 calc R . .
H28C H -0.0872 0.2821 0.5594 0.058 Uiso 1 1 calc R . .
C29 C -0.00175(15) 0.33802(15) 0.59601(13) 0.0277(5) Uani 1 1 d . . .
H29 H -0.0031 0.3928 0.6069 0.033 Uiso 1 1 calc R A .
C30 C 0.06810(17) 0.33509(18) 0.52270(14) 0.0369(6) Uani 1 1 d . A .
H30A H 0.0662 0.2853 0.5055 0.055 Uiso 1 1 calc R . .
H30B H 0.1243 0.3370 0.5342 0.055 Uiso 1 1 calc R . .
H30C H 0.0584 0.3812 0.4815 0.055 Uiso 1 1 calc R . .
C31 C -0.06304(14) 0.28486(15) 0.76136(13) 0.0243(5) Uani 1 1 d . . .
H31A H -0.0717 0.3431 0.7603 0.029 Uiso 1 1 calc R A .
H31B H -0.1165 0.2665 0.7549 0.029 Uiso 1 1 calc R . .
C32 C -0.04261(13) 0.23986(15) 0.83950(12) 0.0232(5) Uani 1 1 d . A .
H32A H -0.0489 0.1817 0.8468 0.028 Uiso 1 1 calc R . .
H32B H -0.0824 0.2599 0.8828 0.028 Uiso 1 1 calc R . .
C33 C 0.10145(14) 0.19025(14) 0.92155(13) 0.0233(5) Uani 1 1 d . . .
H33A H 0.0744 0.2090 0.9699 0.028 Uiso 1 1 calc R A .
H33B H 0.0847 0.1352 0.9269 0.028 Uiso 1 1 calc R . .
C34 C 0.19884(14) 0.19116(14) 0.90662(13) 0.0238(5) Uani 1 1 d . A .
H34A H 0.2210 0.1489 0.9459 0.029 Uiso 1 1 calc R . .
H34B H 0.2144 0.2437 0.9113 0.029 Uiso 1 1 calc R . .
C35 C 0.27771(17) 0.02980(16) 0.75094(17) 0.0378(6) Uani 1 1 d . A .
H35A H 0.3380 0.0187 0.7541 0.057 Uiso 1 1 calc R . .
H35B H 0.2734 0.0681 0.7024 0.057 Uiso 1 1 calc R . .
H35C H 0.2532 -0.0202 0.7520 0.057 Uiso 1 1 calc R . .
C36 C 0.22863(15) 0.06548(13) 0.82000(14) 0.0257(5) Uani 1 1 d . . .
H36 H 0.1668 0.0649 0.8193 0.031 Uiso 1 1 calc R A .
C37 C 0.24015(18) 0.00939(16) 0.89647(16) 0.0383(6) Uani 1 1 d . A .
H37A H 0.2219 -0.0438 0.8987 0.057 Uiso 1 1 calc R . .
H37B H 0.2054 0.0312 0.9402 0.057 Uiso 1 1 calc R . .
H37C H 0.3005 0.0048 0.8995 0.057 Uiso 1 1 calc R . .
C38 C 0.41632(16) 0.17365(19) 0.71846(16) 0.0415(7) Uani 1 1 d . A .
H38A H 0.4687 0.2021 0.7066 0.062 Uiso 1 1 calc R . .
H38B H 0.3829 0.1959 0.6787 0.062 Uiso 1 1 calc R . .
H38C H 0.4314 0.1165 0.7192 0.062 Uiso 1 1 calc R . .
C39 C 0.36297(14) 0.18380(15) 0.79839(14) 0.0251(5) Uani 1 1 d . . .
H39 H 0.3675 0.2409 0.8005 0.030 Uiso 1 1 calc R A .
C40 C 0.40342(17) 0.13307(17) 0.86391(17) 0.0394(7) Uani 1 1 d . A .
H40A H 0.4104 0.0768 0.8592 0.059 Uiso 1 1 calc R . .
H40B H 0.3663 0.1377 0.9142 0.059 Uiso 1 1 calc R . .
H40C H 0.4595 0.1522 0.8603 0.059 Uiso 1 1 calc R . .
P8 P 0.17225(4) 0.37741(4) 0.71673(4) 0.01877(15) Uani 0.88 1 d PD A 1
C41 C 0.06006(15) 0.35832(14) 0.85906(13) 0.0261(5) Uani 0.88 1 d PD A 1
H41A H 0.0016 0.3712 0.8877 0.031 Uiso 0.88 1 calc PR A 1
H41B H 0.1009 0.3606 0.8917 0.031 Uiso 0.88 1 calc PR A 1
C42 C 0.08106(17) 0.41884(16) 0.78211(15) 0.0281(6) Uani 0.88 1 d PD A 1
H42A H 0.0956 0.4698 0.7915 0.034 Uiso 0.88 1 calc PR A 1
H42B H 0.0307 0.4303 0.7578 0.034 Uiso 0.88 1 calc PR A 1
C43 C 0.2378(2) 0.4316(2) 0.55290(17) 0.0399(8) Uani 0.88 1 d PD A 1
H43A H 0.2196 0.4568 0.5044 0.060 Uiso 0.88 1 calc PR A 1
H43B H 0.2483 0.3736 0.5561 0.060 Uiso 0.88 1 calc PR A 1
H43C H 0.2905 0.4543 0.5540 0.060 Uiso 0.88 1 calc PR A 1
C44 C 0.16785(19) 0.44743(16) 0.62171(17) 0.0285(6) Uani 0.88 1 d PD A 1
H44 H 0.1131 0.4380 0.6091 0.034 Uiso 0.88 1 calc PR A 1
C45 C 0.1606(3) 0.53650(19) 0.6254(2) 0.0537(10) Uani 0.88 1 d PD A 1
H45A H 0.2150 0.5512 0.6322 0.081 Uiso 0.88 1 calc PR A 1
H45B H 0.1148 0.5460 0.6693 0.081 Uiso 0.88 1 calc PR A 1
H45C H 0.1475 0.5692 0.5770 0.081 Uiso 0.88 1 calc PR A 1
C46 C 0.34988(19) 0.3839(2) 0.6889(2) 0.0487(9) Uani 0.88 1 d PD A 1
H46A H 0.3554 0.4310 0.6461 0.073 Uiso 0.88 1 calc PR A 1
H46B H 0.3482 0.3359 0.6688 0.073 Uiso 0.88 1 calc PR A 1
H46C H 0.3990 0.3778 0.7137 0.073 Uiso 0.88 1 calc PR A 1
C47 C 0.26791(19) 0.39478(16) 0.74828(17) 0.0285(6) Uani 0.88 1 d PD A 1
H47 H 0.2719 0.3509 0.7947 0.034 Uiso 0.88 1 calc PR A 1
C48 C 0.2634(3) 0.4736(2) 0.7766(3) 0.0625(12) Uani 0.88 1 d PD A 1
H48A H 0.3151 0.4759 0.7955 0.094 Uiso 0.88 1 calc PR A 1
H48B H 0.2130 0.4758 0.8187 0.094 Uiso 0.88 1 calc PR A 1
H48C H 0.2592 0.5193 0.7335 0.094 Uiso 0.88 1 calc PR A 1
P8' P 0.1964(2) 0.3709(3) 0.7337(2) 0.01877(15) Uani 0.12 1 d PD A 2
C41' C 0.06006(15) 0.35832(14) 0.85906(13) 0.0261(5) Uani 0.12 1 d PD A 2
H41C H 0.0144 0.3918 0.8360 0.031 Uiso 0.12 1 calc PR A 2
H41D H 0.0440 0.3543 0.9160 0.031 Uiso 0.12 1 calc PR A 2
C42' C 0.1442(3) 0.3990(6) 0.8268(3) 0.0234(16) Uiso 0.12 1 d PD A 2
H42C H 0.1823 0.3820 0.8642 0.028 Uiso 0.12 1 calc PR A 2
H42D H 0.1331 0.4580 0.8189 0.028 Uiso 0.12 1 calc PR A 2
C43' C 0.1916(10) 0.4588(8) 0.5788(4) 0.0234(16) Uiso 0.12 1 d PD A 2
H43D H 0.2041 0.4061 0.5648 0.035 Uiso 0.12 1 calc PR A 2
H43E H 0.2453 0.4843 0.5710 0.035 Uiso 0.12 1 calc PR A 2
H43F H 0.1551 0.4926 0.5460 0.035 Uiso 0.12 1 calc PR A 2
C44' C 0.1456(4) 0.4485(5) 0.6639(5) 0.0234(16) Uiso 0.12 1 d PD A 2
H44' H 0.0889 0.4283 0.6665 0.028 Uiso 0.12 1 calc PR A 2
C45' C 0.1247(10) 0.5304(5) 0.6869(7) 0.0234(16) Uiso 0.12 1 d PD A 2
H45D H 0.0953 0.5228 0.7416 0.035 Uiso 0.12 1 calc PR A 2
H45E H 0.0877 0.5640 0.6545 0.035 Uiso 0.12 1 calc PR A 2
H45F H 0.1779 0.5565 0.6792 0.035 Uiso 0.12 1 calc PR A 2
C46' C 0.3639(4) 0.3667(9) 0.6457(7) 0.0234(16) Uiso 0.12 1 d PD A 2
H46D H 0.3517 0.3125 0.6444 0.035 Uiso 0.12 1 calc PR A 2
H46E H 0.4246 0.3676 0.6459 0.035 Uiso 0.12 1 calc PR A 2
H46F H 0.3506 0.4045 0.5998 0.035 Uiso 0.12 1 calc PR A 2
C47' C 0.3096(3) 0.3908(5) 0.7186(4) 0.0234(16) Uiso 0.12 1 d PD A 2
H47' H 0.3308 0.3540 0.7628 0.028 Uiso 0.12 1 calc PR A 2
C48' C 0.3257(5) 0.4760(7) 0.7236(9) 0.0234(16) Uiso 0.12 1 d PD A 2
H48D H 0.2899 0.4892 0.7714 0.035 Uiso 0.12 1 calc PR A 2
H48E H 0.3115 0.5146 0.6786 0.035 Uiso 0.12 1 calc PR A 2
H48F H 0.3861 0.4783 0.7241 0.035 Uiso 0.12 1 calc PR A 2
C49 C 0.26974(13) 0.58543(13) 0.24263(12) 0.0189(4) Uani 1 1 d . . .
C50 C 0.21978(14) 0.54902(13) 0.31393(13) 0.0223(5) Uani 1 1 d . . .
H50 H 0.2322 0.5567 0.3605 0.027 Uiso 1 1 calc R . .
C51 C 0.15317(15) 0.50238(14) 0.31926(15) 0.0292(5) Uani 1 1 d . . .
H51 H 0.1208 0.4794 0.3689 0.035 Uiso 1 1 calc R . .
C52 C 0.13327(16) 0.48891(15) 0.25306(17) 0.0340(6) Uani 1 1 d . . .
H52 H 0.0873 0.4573 0.2567 0.041 Uiso 1 1 calc R . .
C53 C 0.18187(16) 0.52262(15) 0.18145(16) 0.0312(6) Uani 1 1 d . . .
H53 H 0.1696 0.5139 0.1353 0.037 Uiso 1 1 calc R . .
C54 C 0.24835(15) 0.56903(14) 0.17695(14) 0.0242(5) Uani 1 1 d . . .
H54 H 0.2811 0.5909 0.1271 0.029 Uiso 1 1 calc R . .
C55 C 0.32326(14) 0.73768(14) 0.19715(13) 0.0216(5) Uani 1 1 d . . .
C56 C 0.27143(14) 0.76069(14) 0.14251(13) 0.0252(5) Uani 1 1 d . . .
H56 H 0.2428 0.7206 0.1318 0.030 Uiso 1 1 calc R . .
C57 C 0.25991(16) 0.84002(16) 0.10298(15) 0.0336(6) Uani 1 1 d . . .
H57 H 0.2241 0.8526 0.0663 0.040 Uiso 1 1 calc R . .
C58 C 0.30016(17) 0.89989(16) 0.11693(17) 0.0404(7) Uani 1 1 d . . .
H58 H 0.2936 0.9536 0.0893 0.048 Uiso 1 1 calc R . .
C59 C 0.35049(16) 0.88076(16) 0.17193(17) 0.0375(6) Uani 1 1 d . . .
H59 H 0.3780 0.9216 0.1829 0.045 Uiso 1 1 calc R . .
C60 C 0.36062(15) 0.80100(15) 0.21134(15) 0.0309(6) Uani 1 1 d . . .
H60 H 0.3945 0.7893 0.2496 0.037 Uiso 1 1 calc R . .
C61 C 0.43688(14) 0.61393(13) 0.17905(12) 0.0202(4) Uani 1 1 d . . .
C62 C 0.45056(15) 0.54234(14) 0.15269(14) 0.0270(5) Uani 1 1 d . . .
H62 H 0.4053 0.5073 0.1667 0.032 Uiso 1 1 calc R . .
C63 C 0.52828(16) 0.51972(15) 0.10639(15) 0.0320(6) Uani 1 1 d . . .
H63 H 0.5347 0.4703 0.0897 0.038 Uiso 1 1 calc R . .
C64 C 0.59540(15) 0.56888(15) 0.08509(14) 0.0291(5) Uani 1 1 d . . .
H64 H 0.6480 0.5542 0.0533 0.035 Uiso 1 1 calc R . .
C65 C 0.58465(15) 0.64005(16) 0.11086(14) 0.0287(5) Uani 1 1 d . . .
H65 H 0.6304 0.6744 0.0972 0.034 Uiso 1 1 calc R . .
C66 C 0.50712(14) 0.66160(15) 0.15672(13) 0.0250(5) Uani 1 1 d . . .
H66 H 0.5016 0.7108 0.1737 0.030 Uiso 1 1 calc R . .
C67 C 0.36503(14) 0.63285(14) 0.32369(13) 0.0234(5) Uani 1 1 d . . .
C68 C 0.32169(16) 0.67978(17) 0.37575(14) 0.0324(6) Uani 1 1 d . . .
H68 H 0.2848 0.7241 0.3583 0.039 Uiso 1 1 calc R . .
C69 C 0.33064(18) 0.6638(2) 0.45313(15) 0.0420(7) Uani 1 1 d . . .
H69 H 0.2995 0.6968 0.4872 0.050 Uiso 1 1 calc R . .
C70 C 0.38377(19) 0.6010(2) 0.47992(15) 0.0433(8) Uani 1 1 d . . .
H70 H 0.3897 0.5902 0.5324 0.052 Uiso 1 1 calc R . .
C71 C 0.42880(18) 0.55321(18) 0.42987(15) 0.0391(7) Uani 1 1 d . . .
H71 H 0.4659 0.5093 0.4478 0.047 Uiso 1 1 calc R . .
C72 C 0.41949(16) 0.56977(16) 0.35296(14) 0.0297(5) Uani 1 1 d . . .
H72 H 0.4515 0.5369 0.3191 0.036 Uiso 1 1 calc R . .
C73 C 0.04937(14) 0.75966(14) 0.75226(13) 0.0230(5) Uani 1 1 d . . .
C74 C 0.01336(15) 0.71403(15) 0.71500(14) 0.0276(5) Uani 1 1 d . . .
H74 H -0.0255 0.6755 0.7454 0.033 Uiso 1 1 calc R . .
C75 C 0.03251(18) 0.72310(18) 0.63443(15) 0.0386(7) Uani 1 1 d . . .
H75 H 0.0065 0.6910 0.6110 0.046 Uiso 1 1 calc R . .
C76 C 0.0884(2) 0.77785(19) 0.58887(15) 0.0488(8) Uani 1 1 d . . .
H76 H 0.1012 0.7841 0.5340 0.059 Uiso 1 1 calc R . .
C77 C 0.1260(2) 0.82372(19) 0.62351(16) 0.0518(8) Uani 1 1 d . . .
H77 H 0.1656 0.8614 0.5926 0.062 Uiso 1 1 calc R . .
C78 C 0.10598(19) 0.81485(17) 0.70388(14) 0.0396(7) Uani 1 1 d . . .
H78 H 0.1319 0.8477 0.7267 0.047 Uiso 1 1 calc R . .
C79 C -0.04102(13) 0.68667(14) 0.89445(12) 0.0197(4) Uani 1 1 d . . .
C80 C -0.01991(15) 0.60431(15) 0.90314(14) 0.0275(5) Uani 1 1 d . . .
H80 H 0.0353 0.5870 0.8777 0.033 Uiso 1 1 calc R . .
C81 C -0.07517(16) 0.54623(15) 0.94689(15) 0.0307(6) Uani 1 1 d . . .
H81 H -0.0573 0.4909 0.9511 0.037 Uiso 1 1 calc R . .
C82 C -0.15627(16) 0.56928(15) 0.98429(14) 0.0295(6) Uani 1 1 d . . .
H82 H -0.1944 0.5302 1.0149 0.035 Uiso 1 1 calc R . .
C83 C -0.18082(15) 0.64994(15) 0.97639(13) 0.0278(5) Uani 1 1 d . . .
H83 H -0.2367 0.6667 1.0009 0.033 Uiso 1 1 calc R . .
C84 C -0.12375(14) 0.70741(14) 0.93234(12) 0.0223(5) Uani 1 1 d . . .
H84 H -0.1421 0.7626 0.9281 0.027 Uiso 1 1 calc R . .
C85 C 0.11914(14) 0.71200(13) 0.87748(12) 0.0193(4) Uani 1 1 d . . .
C86 C 0.19110(14) 0.67794(14) 0.83268(14) 0.0251(5) Uani 1 1 d . . .
H86 H 0.1938 0.6837 0.7787 0.030 Uiso 1 1 calc R . .
C87 C 0.25869(15) 0.63614(15) 0.86377(15) 0.0284(5) Uani 1 1 d . . .
H87 H 0.3061 0.6140 0.8311 0.034 Uiso 1 1 calc R . .
C88 C 0.25720(15) 0.62658(14) 0.94186(15) 0.0281(5) Uani 1 1 d . . .
H88 H 0.3028 0.5974 0.9635 0.034 Uiso 1 1 calc R . .
C89 C 0.18801(15) 0.66039(15) 0.98794(14) 0.0279(5) Uani 1 1 d . . .
H89 H 0.1864 0.6554 1.0416 0.033 Uiso 1 1 calc R . .
C90 C 0.12118(14) 0.70138(14) 0.95619(13) 0.0235(5) Uani 1 1 d . . .
H90 H 0.0742 0.7235 0.9894 0.028 Uiso 1 1 calc R . .
C91 C 0.00283(14) 0.84106(13) 0.86380(12) 0.0216(5) Uani 1 1 d . . .
C92 C -0.07134(16) 0.88205(15) 0.84198(14) 0.0299(5) Uani 1 1 d . . .
H92 H -0.1010 0.8579 0.8144 0.036 Uiso 1 1 calc R . .
C93 C -0.10322(18) 0.95590(16) 0.85874(16) 0.0394(7) Uani 1 1 d . . .
H93 H -0.1544 0.9807 0.8439 0.047 Uiso 1 1 calc R . .
C94 C -0.06039(19) 0.99349(15) 0.89718(16) 0.0419(7) Uani 1 1 d . . .
H94 H -0.0830 1.0432 0.9109 0.050 Uiso 1 1 calc R . .
C95 C 0.01539(18) 0.95789(15) 0.91524(15) 0.0347(6) Uani 1 1 d . . .
H95 H 0.0469 0.9845 0.9392 0.042 Uiso 1 1 calc R . .
C96 C 0.04629(15) 0.88318(14) 0.89867(13) 0.0259(5) Uani 1 1 d . . .
H96 H 0.0989 0.8601 0.9116 0.031 Uiso 1 1 calc R . .
B1 B 0.34752(15) 0.64292(15) 0.23548(14) 0.0197(5) Uani 1 1 d . . .
B2 B 0.03228(16) 0.75082(15) 0.84664(14) 0.0195(5) Uani 1 1 d . . .

loop_
_atom_site_aniso_label
_atom_site_aniso_U_11
_atom_site_aniso_U_22
_atom_site_aniso_U_33
_atom_site_aniso_U_23
_atom_site_aniso_U_13
_atom_site_aniso_U_12
Ru1 0.01854(9) 0.01495(9) 0.01562(9) -0.00351(7) -0.00122(7) 0.00042(7)
Ru2 0.01532(8) 0.01743(9) 0.01527(9) -0.00622(7) 0.00022(6) -0.00047(7)
Cl1 0.0312(3) 0.0191(3) 0.0335(3) -0.0050(2) 0.0015(2) 0.0051(2)
Cl2 0.0228(3) 0.0338(3) 0.0194(3) -0.0113(2) 0.0040(2) 0.0000(2)
P1 0.0217(3) 0.0194(3) 0.0159(3) -0.0037(2) -0.0018(2) 0.0000(2)
P2 0.0193(3) 0.0192(3) 0.0194(3) -0.0038(2) -0.0025(2) 0.0011(2)
P3 0.0249(3) 0.0189(3) 0.0195(3) -0.0047(2) 0.0018(2) -0.0027(2)
P4 0.0191(3) 0.0193(3) 0.0172(3) -0.0044(2) -0.0020(2) -0.0006(2)
P5 0.0180(3) 0.0253(3) 0.0172(3) -0.0080(2) -0.0027(2) 0.0004(2)
P6 0.0167(3) 0.0198(3) 0.0153(3) -0.0056(2) -0.0006(2) 0.0002(2)
P7 0.0170(3) 0.0206(3) 0.0215(3) -0.0075(2) -0.0036(2) 0.0014(2)
C1 0.0369(15) 0.0395(16) 0.0457(16) -0.0181(13) -0.0070(13) -0.0089(12)
C2 0.0309(13) 0.0293(13) 0.0210(11) -0.0086(10) -0.0050(10) -0.0045(10)
C3 0.0420(16) 0.0380(16) 0.0379(15) -0.0202(13) -0.0059(12) -0.0009(13)
C4 0.0260(12) 0.0359(14) 0.0182(11) -0.0014(10) -0.0002(9) -0.0053(10)
C5 0.0233(11) 0.0237(12) 0.0169(10) -0.0030(9) -0.0015(9) -0.0028(9)
C6 0.0237(12) 0.0320(14) 0.0262(12) -0.0058(10) -0.0006(10) 0.0002(10)
C7 0.0304(13) 0.0234(12) 0.0196(11) -0.0004(9) -0.0053(10) 0.0029(10)
C8 0.0294(13) 0.0259(13) 0.0245(12) -0.0040(10) -0.0086(10) 0.0083(10)
C9 0.0202(11) 0.0239(12) 0.0288(12) -0.0060(10) -0.0014(9) 0.0016(9)
C10 0.0221(11) 0.0245(12) 0.0255(12) -0.0075(10) 0.0025(9) -0.0017(9)
C11 0.0382(16) 0.0376(16) 0.061(2) -0.0270(15) 0.0065(14) -0.0121(13)
C12 0.0329(13) 0.0312(14) 0.0280(13) -0.0132(11) 0.0023(10) -0.0111(11)
C13 0.0349(15) 0.0385(16) 0.0469(17) -0.0145(13) -0.0060(13) -0.0098(12)
C14 0.0600(19) 0.0311(15) 0.0338(15) 0.0027(12) -0.0040(14) 0.0092(14)
C15 0.0403(15) 0.0260(13) 0.0208(12) -0.0019(10) 0.0017(11) -0.0022(11)
C16 0.0508(17) 0.0388(16) 0.0254(13) -0.0023(12) 0.0097(12) -0.0132(13)
C17 0.0280(12) 0.0164(11) 0.0302(13) -0.0069(10) -0.0022(10) 0.0016(9)
C18 0.0248(12) 0.0181(11) 0.0266(12) -0.0050(9) -0.0039(9) -0.0023(9)
C19 0.0253(13) 0.0385(15) 0.0305(13) -0.0061(11) -0.0061(10) 0.0075(11)
C20 0.0205(11) 0.0312(13) 0.0162(10) -0.0035(9) -0.0011(9) -0.0014(9)
C21 0.0223(12) 0.0513(17) 0.0311(13) -0.0149(12) -0.0009(10) -0.0101(12)
C22 0.0356(14) 0.0498(17) 0.0213(12) -0.0008(12) -0.0055(11) 0.0020(13)
C23 0.0212(11) 0.0357(14) 0.0191(11) -0.0083(10) 0.0014(9) -0.0052(10)
C24 0.0335(14) 0.0521(18) 0.0271(13) -0.0216(13) 0.0025(11) -0.0122(12)
C25 0.0293(13) 0.0293(14) 0.0379(15) -0.0038(11) 0.0001(11) -0.0021(11)
C26 0.0283(13) 0.0296(14) 0.0350(14) -0.0136(11) -0.0075(11) -0.0026(10)
C27 0.0363(16) 0.0394(17) 0.088(2) -0.0206(17) -0.0245(16) -0.0057(13)
C28 0.0311(14) 0.0582(19) 0.0322(14) -0.0187(13) -0.0150(11) 0.0096(13)
C29 0.0310(13) 0.0331(14) 0.0210(11) -0.0087(10) -0.0094(10) 0.0041(11)
C30 0.0396(15) 0.0514(18) 0.0185(12) -0.0060(12) -0.0061(11) -0.0005(13)
C31 0.0181(11) 0.0345(14) 0.0212(11) -0.0102(10) -0.0042(9) 0.0036(10)
C32 0.0162(10) 0.0331(13) 0.0188(11) -0.0061(10) 0.0000(9) -0.0024(9)
C33 0.0259(12) 0.0253(12) 0.0173(11) -0.0032(9) -0.0037(9) -0.0002(10)
C34 0.0253(12) 0.0253(12) 0.0209(11) -0.0054(9) -0.0069(9) 0.0035(10)
C35 0.0382(15) 0.0266(14) 0.0514(17) -0.0192(13) -0.0079(13) 0.0058(11)
C36 0.0229(12) 0.0178(12) 0.0366(14) -0.0067(10) -0.0069(10) 0.0007(9)
C37 0.0386(15) 0.0249(14) 0.0490(17) 0.0015(12) -0.0126(13) -0.0040(11)
C38 0.0215(13) 0.059(2) 0.0464(17) -0.0234(15) -0.0017(12) -0.0004(12)
C39 0.0181(11) 0.0271(13) 0.0328(13) -0.0104(10) -0.0068(10) -0.0013(9)
C40 0.0272(13) 0.0386(16) 0.0528(17) 0.0012(13) -0.0200(13) -0.0015(12)
P8 0.0189(3) 0.0179(3) 0.0190(3) -0.0047(3) -0.0019(2) -0.0019(3)
C41 0.0283(12) 0.0259(13) 0.0229(12) -0.0112(10) 0.0026(10) -0.0010(10)
C42 0.0303(15) 0.0212(14) 0.0312(15) -0.0090(12) -0.0020(12) 0.0027(11)
C43 0.0462(19) 0.0422(19) 0.0256(15) 0.0033(14) -0.0029(14) -0.0106(15)
C44 0.0347(16) 0.0274(15) 0.0228(14) -0.0002(12) -0.0100(12) -0.0015(12)
C45 0.090(3) 0.0268(18) 0.043(2) 0.0042(15) -0.025(2) 0.0006(18)
C46 0.0265(16) 0.069(3) 0.0430(19) 0.0114(18) -0.0079(15) -0.0165(16)
C47 0.0328(15) 0.0219(14) 0.0357(16) -0.0016(12) -0.0194(13) -0.0054(12)
C48 0.078(3) 0.0296(18) 0.106(3) -0.020(2) -0.066(3) 0.0020(18)
P8' 0.0189(3) 0.0179(3) 0.0190(3) -0.0047(3) -0.0019(2) -0.0019(3)
C41' 0.0283(12) 0.0259(13) 0.0229(12) -0.0112(10) 0.0026(10) -0.0010(10)
C49 0.0180(10) 0.0174(11) 0.0209(11) -0.0049(9) -0.0054(9) 0.0048(8)
C50 0.0197(11) 0.0204(11) 0.0243(11) -0.0025(9) -0.0037(9) 0.0021(9)
C51 0.0233(12) 0.0190(12) 0.0391(14) -0.0003(10) -0.0012(10) 0.0014(9)
C52 0.0242(12) 0.0188(12) 0.0627(18) -0.0099(12) -0.0159(12) 0.0001(10)
C53 0.0328(14) 0.0255(13) 0.0430(15) -0.0151(11) -0.0194(12) 0.0058(11)
C54 0.0258(12) 0.0207(12) 0.0270(12) -0.0066(10) -0.0082(10) 0.0027(9)
C55 0.0165(10) 0.0231(12) 0.0218(11) -0.0046(9) 0.0020(9) -0.0005(9)
C56 0.0197(11) 0.0265(13) 0.0244(12) -0.0044(10) 0.0033(9) 0.0010(9)
C57 0.0283(13) 0.0328(14) 0.0299(13) -0.0001(11) 0.0026(11) 0.0074(11)
C58 0.0324(14) 0.0206(13) 0.0533(18) -0.0004(12) 0.0095(13) 0.0054(11)
C59 0.0280(13) 0.0247(14) 0.0563(18) -0.0130(13) 0.0021(13) -0.0013(11)
C60 0.0229(12) 0.0289(14) 0.0394(14) -0.0101(11) -0.0007(11) -0.0021(10)
C61 0.0210(11) 0.0221(12) 0.0156(10) -0.0006(9) -0.0054(9) 0.0027(9)
C62 0.0243(12) 0.0221(12) 0.0286(12) -0.0007(10) 0.0020(10) -0.0019(10)
C63 0.0348(14) 0.0213(13) 0.0339(14) -0.0061(11) 0.0024(11) 0.0037(10)
C64 0.0210(12) 0.0368(14) 0.0234(12) -0.0042(11) 0.0012(10) 0.0056(10)
C65 0.0190(11) 0.0415(15) 0.0248(12) -0.0076(11) -0.0016(9) -0.0036(10)
C66 0.0217(11) 0.0312(13) 0.0241(12) -0.0096(10) -0.0053(9) -0.0015(10)
C67 0.0180(11) 0.0327(13) 0.0209(11) -0.0063(10) -0.0024(9) -0.0092(10)
C68 0.0281(13) 0.0440(16) 0.0277(13) -0.0129(12) -0.0036(10) -0.0067(11)
C69 0.0391(15) 0.064(2) 0.0278(14) -0.0218(14) 0.0008(12) -0.0153(14)
C70 0.0483(17) 0.066(2) 0.0211(13) -0.0061(13) -0.0092(12) -0.0301(16)
C71 0.0393(15) 0.0512(18) 0.0298(14) 0.0010(13) -0.0191(12) -0.0100(13)
C72 0.0293(13) 0.0374(15) 0.0233(12) -0.0038(11) -0.0078(10) -0.0065(11)
C73 0.0258(12) 0.0248(12) 0.0197(11) -0.0072(9) -0.0071(9) 0.0027(9)
C74 0.0270(12) 0.0322(14) 0.0264(12) -0.0087(10) -0.0095(10) -0.0006(10)
C75 0.0459(16) 0.0483(17) 0.0315(14) -0.0223(13) -0.0175(13) 0.0045(13)
C76 0.075(2) 0.055(2) 0.0167(13) -0.0112(13) -0.0090(14) -0.0019(17)
C77 0.079(2) 0.0479(19) 0.0235(14) -0.0028(13) 0.0035(14) -0.0238(17)
C78 0.0598(19) 0.0373(16) 0.0232(13) -0.0062(11) -0.0052(12) -0.0172(14)
C79 0.0193(11) 0.0256(12) 0.0162(10) -0.0056(9) -0.0057(8) -0.0036(9)
C80 0.0217(12) 0.0281(13) 0.0343(13) -0.0100(11) -0.0059(10) -0.0006(10)
C81 0.0323(13) 0.0241(13) 0.0394(14) -0.0051(11) -0.0140(11) -0.0068(10)
C82 0.0330(13) 0.0345(14) 0.0234(12) -0.0024(10) -0.0064(10) -0.0182(11)
C83 0.0225(12) 0.0401(15) 0.0223(12) -0.0118(11) 0.0002(9) -0.0078(10)
C84 0.0233(11) 0.0252(12) 0.0200(11) -0.0074(9) -0.0049(9) -0.0024(9)
C85 0.0197(11) 0.0193(11) 0.0190(11) -0.0047(9) -0.0020(9) -0.0044(9)
C86 0.0233(12) 0.0290(13) 0.0241(12) -0.0102(10) -0.0014(9) -0.0051(10)
C87 0.0196(11) 0.0288(13) 0.0371(14) -0.0135(11) -0.0005(10) -0.0010(10)
C88 0.0221(12) 0.0237(12) 0.0416(14) -0.0061(11) -0.0141(11) -0.0013(10)
C89 0.0309(13) 0.0299(13) 0.0240(12) -0.0044(10) -0.0096(10) -0.0015(10)
C90 0.0223(11) 0.0274(13) 0.0203(11) -0.0061(9) -0.0019(9) -0.0019(9)
C91 0.0248(11) 0.0215(12) 0.0154(10) -0.0019(9) 0.0009(9) -0.0038(9)
C92 0.0324(13) 0.0257(13) 0.0270(13) 0.0003(10) -0.0030(10) -0.0021(10)
C93 0.0361(15) 0.0267(14) 0.0441(16) 0.0013(12) 0.0012(12) 0.0059(12)
C94 0.0506(18) 0.0169(13) 0.0452(16) -0.0086(12) 0.0179(14) -0.0034(12)
C95 0.0449(16) 0.0244(13) 0.0322(14) -0.0115(11) 0.0075(12) -0.0126(12)
C96 0.0279(12) 0.0251(12) 0.0233(12) -0.0075(10) 0.0027(10) -0.0073(10)
B1 0.0164(11) 0.0226(13) 0.0190(12) -0.0040(10) -0.0017(9) -0.0014(10)
B2 0.0200(12) 0.0219(13) 0.0175(12) -0.0071(10) -0.0020(10) -0.0029(10)

loop_
_atom_type_symbol
_atom_type_description
_atom_type_scat_dispersion_real
_atom_type_scat_dispersion_imag
_atom_type_scat_source
C C 0.0033 0.0016 'International Tables Vol C Tables 4.2.6.8 and 6.1.1.4'
H H 0.0000 0.0000 'International Tables Vol C Tables 4.2.6.8 and 6.1.1.4'
B B 0.0013 0.0007 'International Tables Vol C Tables 4.2.6.8 and 6.1.1.4'
P P 0.1023 0.0942 'International Tables Vol C Tables 4.2.6.8 and 6.1.1.4'
Cl Cl 0.1484 0.1585 'International Tables Vol C Tables 4.2.6.8 and 6.1.1.4'
Ru Ru -1.2594 0.8363 'International Tables Vol C Tables 4.2.6.8 and 6.1.1.4'

loop_
_geom_angle_atom_site_label_1
_geom_angle_atom_site_label_2
_geom_angle_atom_site_label_3
_geom_angle
_geom_angle_site_symmetry_1
_geom_angle_site_symmetry_3
_geom_angle_publ_flag
P2 Ru1 P4 82.28(2) . . ?
P2 Ru1 P1 83.97(2) . . ?
P4 Ru1 P1 99.20(2) . . ?
P2 Ru1 P3 82.49(2) . . ?
P4 Ru1 P3 103.80(2) . . ?
P1 Ru1 P3 151.38(2) . . ?
P2 Ru1 Cl1 167.67(2) . . ?
P4 Ru1 Cl1 110.03(2) . . ?
P1 Ru1 Cl1 92.98(2) . . ?
P3 Ru1 Cl1 94.91(2) . . ?
P6 Ru2 P8 83.77(2) . . ?
P6 Ru2 P8' 82.54(5) . . ?
P8 Ru2 P8' 13.20(12) . . ?
P6 Ru2 P5 83.01(2) . . ?
P8 Ru2 P5 97.38(2) . . ?
P8' Ru2 P5 110.17(12) . . ?
P6 Ru2 P7 82.66(2) . . ?
P8 Ru2 P7 105.23(2) . . ?
P8' Ru2 P7 92.05(13) . . ?
P5 Ru2 P7 151.64(2) . . ?
P6 Ru2 Cl2 172.07(2) . . ?
P8 Ru2 Cl2 104.06(2) . . ?
P8' Ru2 Cl2 105.37(5) . . ?
P5 Ru2 Cl2 94.55(2) . . ?
P7 Ru2 Cl2 96.30(2) . . ?
C5 P1 C7 100.79(11) . . ?
C5 P1 C2 105.66(10) . . ?
C7 P1 C2 101.14(11) . . ?
C5 P1 Ru1 127.54(7) . . ?
C7 P1 Ru1 107.35(7) . . ?
C2 P1 Ru1 110.93(8) . . ?
C9 P2 C8 107.93(11) . . ?
C9 P2 C17 104.41(11) . . ?
C8 P2 C17 104.76(11) . . ?
C9 P2 Ru1 113.63(8) . . ?
C8 P2 Ru1 111.94(8) . . ?
C17 P2 Ru1 113.48(8) . . ?
C15 P3 C10 102.85(11) . . ?
C15 P3 C12 110.20(12) . . ?
C10 P3 C12 102.07(11) . . ?
C15 P3 Ru1 128.05(9) . . ?
C10 P3 Ru1 107.81(8) . . ?
C12 P3 Ru1 103.14(8) . . ?
C18 P4 C20 102.10(10) . . ?
C18 P4 C23 103.21(11) . . ?
C20 P4 C23 109.02(10) . . ?
C18 P4 Ru1 109.29(8) . . ?
C20 P4 Ru1 117.04(8) . . ?
C23 P4 Ru1 114.54(8) . . ?
C31 P5 C29 102.90(11) . . ?
C31 P5 C26 105.37(11) . . ?
C29 P5 C26 105.05(11) . . ?
C31 P5 Ru2 108.78(7) . . ?
C29 P5 Ru2 128.62(8) . . ?
C26 P5 Ru2 104.18(8) . . ?
C32 P6 C33 109.31(10) . . ?
C32 P6 C41 104.33(11) . . ?
C33 P6 C41 104.86(11) . . ?
C32 P6 Ru2 111.69(7) . . ?
C33 P6 Ru2 113.18(8) . . ?
C41 P6 Ru2 112.90(8) . . ?
C34 P7 C39 103.71(10) . . ?
C34 P7 C36 101.59(11) . . ?
C39 P7 C36 109.50(11) . . ?
C34 P7 Ru2 105.90(7) . . ?
C39 P7 Ru2 127.79(8) . . ?
C36 P7 Ru2 105.39(8) . . ?
C2 C1 H1A 109.5 . . ?
C2 C1 H1B 109.5 . . ?
H1A C1 H1B 109.5 . . ?
C2 C1 H1C 109.5 . . ?
H1A C1 H1C 109.5 . . ?
H1B C1 H1C 109.5 . . ?
C1 C2 C3 109.6(2) . . ?
C1 C2 P1 111.11(17) . . ?
C3 C2 P1 114.73(17) . . ?
C1 C2 H2 107.0 . . ?
C3 C2 H2 107.0 . . ?
P1 C2 H2 107.0 . . ?
C2 C3 H3A 109.5 . . ?
C2 C3 H3B 109.5 . . ?
H3A C3 H3B 109.5 . . ?
C2 C3 H3C 109.5 . . ?
H3A C3 H3C 109.5 . . ?
H3B C3 H3C 109.5 . . ?
C5 C4 H4A 109.5 . . ?
C5 C4 H4B 109.5 . . ?
H4A C4 H4B 109.5 . . ?
C5 C4 H4C 109.5 . . ?
H4A C4 H4C 109.5 . . ?
H4B C4 H4C 109.5 . . ?
C6 C5 C4 111.29(19) . . ?
C6 C5 P1 113.83(16) . . ?
C4 C5 P1 113.26(16) . . ?
C6 C5 H5 105.9 . . ?
C4 C5 H5 105.9 . . ?
P1 C5 H5 105.9 . . ?
C5 C6 H6A 109.5 . . ?
C5 C6 H6B 109.5 . . ?
H6A C6 H6B 109.5 . . ?
C5 C6 H6C 109.5 . . ?
H6A C6 H6C 109.5 . . ?
H6B C6 H6C 109.5 . . ?
C8 C7 P1 112.94(16) . . ?
C8 C7 H7A 109.0 . . ?
P1 C7 H7A 109.0 . . ?
C8 C7 H7B 109.0 . . ?
P1 C7 H7B 109.0 . . ?
H7A C7 H7B 107.8 . . ?
C7 C8 P2 108.25(15) . . ?
C7 C8 H8A 110.0 . . ?
P2 C8 H8A 110.0 . . ?
C7 C8 H8B 110.0 . . ?
P2 C8 H8B 110.0 . . ?
H8A C8 H8B 108.4 . . ?
C10 C9 P2 107.96(15) . . ?
C10 C9 H9A 110.1 . . ?
P2 C9 H9A 110.1 . . ?
C10 C9 H9B 110.1 . . ?
P2 C9 H9B 110.1 . . ?
H9A C9 H9B 108.4 . . ?
C9 C10 P3 109.71(15) . . ?
C9 C10 H10A 109.7 . . ?
P3 C10 H10A 109.7 . . ?
C9 C10 H10B 109.7 . . ?
P3 C10 H10B 109.7 . . ?
H10A C10 H10B 108.2 . . ?
C12 C11 H11A 109.5 . . ?
C12 C11 H11B 109.5 . . ?
H11A C11 H11B 109.5 . . ?
C12 C11 H11C 109.5 . . ?
H11A C11 H11C 109.5 . . ?
H11B C11 H11C 109.5 . . ?
C11 C12 C13 110.7(2) . . ?
C11 C12 P3 111.98(19) . . ?
C13 C12 P3 116.56(17) . . ?
C11 C12 H12 105.6 . . ?
C13 C12 H12 105.6 . . ?
P3 C12 H12 105.6 . . ?
C12 C13 H13A 109.5 . . ?
C12 C13 H13B 109.5 . . ?
H13A C13 H13B 109.5 . . ?
C12 C13 H13C 109.5 . . ?
H13A C13 H13C 109.5 . . ?
H13B C13 H13C 109.5 . . ?
C15 C14 H14A 109.5 . . ?
C15 C14 H14B 109.5 . . ?
H14A C14 H14B 109.5 . . ?
C15 C14 H14C 109.5 . . ?
H14A C14 H14C 109.5 . . ?
H14B C14 H14C 109.5 . . ?
C16 C15 C14 111.0(2) . . ?
C16 C15 P3 115.71(19) . . ?
C14 C15 P3 113.07(17) . . ?
C16 C15 H15 105.3 . . ?
C14 C15 H15 105.3 . . ?
P3 C15 H15 105.3 . . ?
C15 C16 H16A 109.5 . . ?
C15 C16 H16B 109.5 . . ?
H16A C16 H16B 109.5 . . ?
C15 C16 H16C 109.5 . . ?
H16A C16 H16C 109.5 . . ?
H16B C16 H16C 109.5 . . ?
C18 C17 P2 108.06(15) . . ?
C18 C17 H17A 110.1 . . ?
P2 C17 H17A 110.1 . . ?
C18 C17 H17B 110.1 . . ?
P2 C17 H17B 110.1 . . ?
H17A C17 H17B 108.4 . . ?
C17 C18 P4 107.33(15) . . ?
C17 C18 H18A 110.2 . . ?
P4 C18 H18A 110.2 . . ?
C17 C18 H18B 110.2 . . ?
P4 C18 H18B 110.2 . . ?
H18A C18 H18B 108.5 . . ?
C20 C19 H19A 109.5 . . ?
C20 C19 H19B 109.5 . . ?
H19A C19 H19B 109.5 . . ?
C20 C19 H19C 109.5 . . ?
H19A C19 H19C 109.5 . . ?
H19B C19 H19C 109.5 . . ?
C19 C20 C21 109.9(2) . . ?
C19 C20 P4 115.62(17) . . ?
C21 C20 P4 113.57(16) . . ?
C19 C20 H20 105.6 . . ?
C21 C20 H20 105.6 . . ?
P4 C20 H20 105.6 . . ?
C20 C21 H21A 109.5 . . ?
C20 C21 H21B 109.5 . . ?
H21A C21 H21B 109.5 . . ?
C20 C21 H21C 109.5 . . ?
H21A C21 H21C 109.5 . . ?
H21B C21 H21C 109.5 . . ?
C23 C22 H22A 109.5 . . ?
C23 C22 H22B 109.5 . . ?
H22A C22 H22B 109.5 . . ?
C23 C22 H22C 109.5 . . ?
H22A C22 H22C 109.5 . . ?
H22B C22 H22C 109.5 . . ?
C22 C23 C24 110.7(2) . . ?
C22 C23 P4 112.30(17) . . ?
C24 C23 P4 116.63(17) . . ?
C22 C23 H23 105.4 . . ?
C24 C23 H23 105.4 . . ?
P4 C23 H23 105.4 . . ?
C23 C24 H24A 109.5 . . ?
C23 C24 H24B 109.5 . . ?
H24A C24 H24B 109.5 . . ?
C23 C24 H24C 109.5 . . ?
H24A C24 H24C 109.5 . . ?
H24B C24 H24C 109.5 . . ?
C26 C25 H25A 109.5 . . ?
C26 C25 H25B 109.5 . . ?
H25A C25 H25B 109.5 . . ?
C26 C25 H25C 109.5 . . ?
H25A C25 H25C 109.5 . . ?
H25B C25 H25C 109.5 . . ?
C25 C26 C27 108.7(2) . . ?
C25 C26 P5 110.33(17) . . ?
C27 C26 P5 115.89(18) . . ?
C25 C26 H26 107.2 . . ?
C27 C26 H26 107.2 . . ?
P5 C26 H26 107.2 . . ?
C26 C27 H27A 109.5 . . ?
C26 C27 H27B 109.5 . . ?
H27A C27 H27B 109.5 . . ?
C26 C27 H27C 109.5 . . ?
H27A C27 H27C 109.5 . . ?
H27B C27 H27C 109.5 . . ?
C29 C28 H28A 109.5 . . ?
C29 C28 H28B 109.5 . . ?
H28A C28 H28B 109.5 . . ?
C29 C28 H28C 109.5 . . ?
H28A C28 H28C 109.5 . . ?
H28B C28 H28C 109.5 . . ?
C28 C29 C30 110.3(2) . . ?
C28 C29 P5 115.06(19) . . ?
C30 C29 P5 111.13(17) . . ?
C28 C29 H29 106.6 . . ?
C30 C29 H29 106.6 . . ?
P5 C29 H29 106.6 . . ?
C29 C30 H30A 109.5 . . ?
C29 C30 H30B 109.5 . . ?
H30A C30 H30B 109.5 . . ?
C29 C30 H30C 109.5 . . ?
H30A C30 H30C 109.5 . . ?
H30B C30 H30C 109.5 . . ?
C32 C31 P5 109.83(15) . . ?
C32 C31 H31A 109.7 . . ?
P5 C31 H31A 109.7 . . ?
C32 C31 H31B 109.7 . . ?
P5 C31 H31B 109.7 . . ?
H31A C31 H31B 108.2 . . ?
C31 C32 P6 107.76(15) . . ?
C31 C32 H32A 110.2 . . ?
P6 C32 H32A 110.2 . . ?
C31 C32 H32B 110.2 . . ?
P6 C32 H32B 110.2 . . ?
H32A C32 H32B 108.5 . . ?
C34 C33 P6 107.02(15) . . ?
C34 C33 H33A 110.3 . . ?
P6 C33 H33A 110.3 . . ?
C34 C33 H33B 110.3 . . ?
P6 C33 H33B 110.3 . . ?
H33A C33 H33B 108.6 . . ?
C33 C34 P7 109.97(15) . . ?
C33 C34 H34A 109.7 . . ?
P7 C34 H34A 109.7 . . ?
C33 C34 H34B 109.7 . . ?
P7 C34 H34B 109.7 . . ?
H34A C34 H34B 108.2 . . ?
C36 C35 H35A 109.5 . . ?
C36 C35 H35B 109.5 . . ?
H35A C35 H35B 109.5 . . ?
C36 C35 H35C 109.5 . . ?
H35A C35 H35C 109.5 . . ?
H35B C35 H35C 109.5 . . ?
C35 C36 C37 110.4(2) . . ?
C35 C36 P7 112.79(17) . . ?
C37 C36 P7 116.80(17) . . ?
C35 C36 H36 105.3 . . ?
C37 C36 H36 105.3 . . ?
P7 C36 H36 105.3 . . ?
C36 C37 H37A 109.5 . . ?
C36 C37 H37B 109.5 . . ?
H37A C37 H37B 109.5 . . ?
C36 C37 H37C 109.5 . . ?
H37A C37 H37C 109.5 . . ?
H37B C37 H37C 109.5 . . ?
C39 C38 H38A 109.5 . . ?
C39 C38 H38B 109.5 . . ?
H38A C38 H38B 109.5 . . ?
C39 C38 H38C 109.5 . . ?
H38A C38 H38C 109.5 . . ?
H38B C38 H38C 109.5 . . ?
C40 C39 C38 111.1(2) . . ?
C40 C39 P7 115.91(17) . . ?
C38 C39 P7 112.56(16) . . ?
C40 C39 H39 105.4 . . ?
C38 C39 H39 105.4 . . ?
P7 C39 H39 105.4 . . ?
C39 C40 H40A 109.5 . . ?
C39 C40 H40B 109.5 . . ?
H40A C40 H40B 109.5 . . ?
C39 C40 H40C 109.5 . . ?
H40A C40 H40C 109.5 . . ?
H40B C40 H40C 109.5 . . ?
C47 P8 C42 105.32(14) . . ?
C47 P8 C44 108.77(13) . . ?
C42 P8 C44 101.30(13) . . ?
C47 P8 Ru2 114.10(9) . . ?
C42 P8 Ru2 108.93(9) . . ?
C44 P8 Ru2 117.03(9) . . ?
C42 C41 P6 108.56(16) . . ?
C42 C41 H41A 110.0 . . ?
P6 C41 H41A 110.0 . . ?
C42 C41 H41B 110.0 . . ?
P6 C41 H41B 110.0 . . ?
H41A C41 H41B 108.4 . . ?
C41 C42 P8 109.37(17) . . ?
C41 C42 H42A 109.8 . . ?
P8 C42 H42A 109.8 . . ?
C41 C42 H42B 109.8 . . ?
P8 C42 H42B 109.8 . . ?
H42A C42 H42B 108.2 . . ?
C43 C44 C45 110.3(3) . . ?
C43 C44 P8 115.6(2) . . ?
C45 C44 P8 113.9(2) . . ?
C43 C44 H44 105.3 . . ?
C45 C44 H44 105.3 . . ?
P8 C44 H44 105.3 . . ?
C46 C47 C48 111.8(3) . . ?
C46 C47 P8 112.5(2) . . ?
C48 C47 P8 115.3(2) . . ?
C46 C47 H47 105.4 . . ?
C48 C47 H47 105.4 . . ?
P8 C47 H47 105.4 . . ?
C47' P8' C42' 105.21(18) . . ?
C47' P8' C44' 108.80(17) . . ?
C42' P8' C44' 101.37(17) . . ?
C47' P8' Ru2 121.9(3) . . ?
C42' P8' Ru2 112.0(2) . . ?
C44' P8' Ru2 105.6(3) . . ?
P8' C42' H42C 109.8 . . ?
P8' C42' H42D 109.8 . . ?
H42C C42' H42D 108.3 . . ?
C44' C43' H43D 109.5 . . ?
C44' C43' H43E 109.5 . . ?
H43D C43' H43E 109.5 . . ?
C44' C43' H43F 109.5 . . ?
H43D C43' H43F 109.5 . . ?
H43E C43' H43F 109.5 . . ?
C43' C44' C45' 110.3(3) . . ?
C43' C44' P8' 115.5(2) . . ?
C45' C44' P8' 114.1(3) . . ?
C43' C44' H44' 105.3 . . ?
C45' C44' H44' 105.3 . . ?
P8' C44' H44' 105.3 . . ?
C44' C45' H45D 109.5 . . ?
C44' C45' H45E 109.5 . . ?
H45D C45' H45E 109.5 . . ?
C44' C45' H45F 109.5 . . ?
H45D C45' H45F 109.5 . . ?
H45E C45' H45F 109.5 . . ?
C47' C46' H46D 109.5 . . ?
C47' C46' H46E 109.5 . . ?
H46D C46' H46E 109.5 . . ?
C47' C46' H46F 109.5 . . ?
H46D C46' H46F 109.5 . . ?
H46E C46' H46F 109.5 . . ?
C46' C47' C48' 111.8(3) . . ?
C46' C47' P8' 112.6(3) . . ?
C48' C47' P8' 115.2(3) . . ?
C46' C47' H47' 105.4 . . ?
C48' C47' H47' 105.4 . . ?
P8' C47' H47' 105.4 . . ?
C47' C48' H48D 109.5 . . ?
C47' C48' H48E 109.5 . . ?
H48D C48' H48E 109.5 . . ?
C47' C48' H48F 109.5 . . ?
H48D C48' H48F 109.5 . . ?
H48E C48' H48F 109.5 . . ?
C50 C49 C54 114.7(2) . . ?
C50 C49 B1 123.17(19) . . ?
C54 C49 B1 122.15(19) . . ?
C51 C50 C49 122.7(2) . . ?
C51 C50 H50 118.6 . . ?
C49 C50 H50 118.6 . . ?
C52 C51 C50 120.7(2) . . ?
C52 C51 H51 119.6 . . ?
C50 C51 H51 119.6 . . ?
C51 C52 C53 118.5(2) . . ?
C51 C52 H52 120.8 . . ?
C53 C52 H52 120.8 . . ?
C54 C53 C52 120.2(2) . . ?
C54 C53 H53 119.9 . . ?
C52 C53 H53 119.9 . . ?
C53 C54 C49 123.2(2) . . ?
C53 C54 H54 118.4 . . ?
C49 C54 H54 118.4 . . ?
C56 C55 C60 114.6(2) . . ?
C56 C55 B1 123.3(2) . . ?
C60 C55 B1 121.8(2) . . ?
C57 C56 C55 123.0(2) . . ?
C57 C56 H56 118.5 . . ?
C55 C56 H56 118.5 . . ?
C58 C57 C56 120.3(3) . . ?
C58 C57 H57 119.9 . . ?
C56 C57 H57 119.9 . . ?
C57 C58 C59 119.1(2) . . ?
C57 C58 H58 120.5 . . ?
C59 C58 H58 120.5 . . ?
C58 C59 C60 119.7(3) . . ?
C58 C59 H59 120.1 . . ?
C60 C59 H59 120.1 . . ?
C55 C60 C59 123.2(2) . . ?
C55 C60 H60 118.4 . . ?
C59 C60 H60 118.4 . . ?
C62 C61 C66 115.0(2) . . ?
C62 C61 B1 125.1(2) . . ?
C66 C61 B1 119.9(2) . . ?
C61 C62 C63 122.8(2) . . ?
C61 C62 H62 118.6 . . ?
C63 C62 H62 118.6 . . ?
C64 C63 C62 120.2(2) . . ?
C64 C63 H63 119.9 . . ?
C62 C63 H63 119.9 . . ?
C63 C64 C65 118.7(2) . . ?
C63 C64 H64 120.6 . . ?
C65 C64 H64 120.6 . . ?
C64 C65 C66 120.3(2) . . ?
C64 C65 H65 119.8 . . ?
C66 C65 H65 119.8 . . ?
C65 C66 C61 122.9(2) . . ?
C65 C66 H66 118.6 . . ?
C61 C66 H66 118.6 . . ?
C68 C67 C72 115.7(2) . . ?
C68 C67 B1 123.5(2) . . ?
C72 C67 B1 120.5(2) . . ?
C67 C68 C69 122.1(3) . . ?
C67 C68 H68 118.9 . . ?
C69 C68 H68 118.9 . . ?
C70 C69 C68 120.5(3) . . ?
C70 C69 H69 119.8 . . ?
C68 C69 H69 119.8 . . ?
C69 C70 C71 119.3(2) . . ?
C69 C70 H70 120.3 . . ?
C71 C70 H70 120.3 . . ?
C70 C71 C72 119.7(3) . . ?
C70 C71 H71 120.1 . . ?
C72 C71 H71 120.1 . . ?
C71 C72 C67 122.6(3) . . ?
C71 C72 H72 118.7 . . ?
C67 C72 H72 118.7 . . ?
C74 C73 C78 115.7(2) . . ?
C74 C73 B2 125.0(2) . . ?
C78 C73 B2 119.3(2) . . ?
C73 C74 C75 122.1(2) . . ?
C73 C74 H74 119.0 . . ?
C75 C74 H74 119.0 . . ?
C76 C75 C74 120.5(2) . . ?
C76 C75 H75 119.7 . . ?
C74 C75 H75 119.7 . . ?
C75 C76 C77 119.2(2) . . ?
C75 C76 H76 120.4 . . ?
C77 C76 H76 120.4 . . ?
C76 C77 C78 120.0(3) . . ?
C76 C77 H77 120.0 . . ?
C78 C77 H77 120.0 . . ?
C77 C78 C73 122.5(3) . . ?
C77 C78 H78 118.7 . . ?
C73 C78 H78 118.7 . . ?
C80 C79 C84 114.8(2) . . ?
C80 C79 B2 119.7(2) . . ?
C84 C79 B2 125.4(2) . . ?
C81 C80 C79 123.7(2) . . ?
C81 C80 H80 118.2 . . ?
C79 C80 H80 118.2 . . ?
C82 C81 C80 119.7(2) . . ?
C82 C81 H81 120.1 . . ?
C80 C81 H81 120.1 . . ?
C83 C82 C81 118.9(2) . . ?
C83 C82 H82 120.6 . . ?
C81 C82 H82 120.6 . . ?
C82 C83 C84 120.4(2) . . ?
C82 C83 H83 119.8 . . ?
C84 C83 H83 119.8 . . ?
C79 C84 C83 122.5(2) . . ?
C79 C84 H84 118.7 . . ?
C83 C84 H84 118.7 . . ?
C86 C85 C90 114.6(2) . . ?
C86 C85 B2 124.69(19) . . ?
C90 C85 B2 120.25(19) . . ?
C87 C86 C85 122.9(2) . . ?
C87 C86 H86 118.6 . . ?
C85 C86 H86 118.6 . . ?
C88 C87 C86 120.4(2) . . ?
C88 C87 H87 119.8 . . ?
C86 C87 H87 119.8 . . ?
C87 C88 C89 118.7(2) . . ?
C87 C88 H88 120.7 . . ?
C89 C88 H88 120.7 . . ?
C90 C89 C88 120.2(2) . . ?
C90 C89 H89 119.9 . . ?
C88 C89 H89 119.9 . . ?
C89 C90 C85 123.3(2) . . ?
C89 C90 H90 118.3 . . ?
C85 C90 H90 118.3 . . ?
C96 C91 C92 114.9(2) . . ?
C96 C91 B2 125.4(2) . . ?
C92 C91 B2 119.7(2) . . ?
C93 C92 C91 123.2(3) . . ?
C93 C92 H92 118.4 . . ?
C91 C92 H92 118.4 . . ?
C94 C93 C92 119.8(3) . . ?
C94 C93 H93 120.1 . . ?
C92 C93 H93 120.1 . . ?
C95 C94 C93 119.0(2) . . ?
C95 C94 H94 120.5 . . ?
C93 C94 H94 120.5 . . ?
C94 C95 C96 120.5(3) . . ?
C94 C95 H95 119.7 . . ?
C96 C95 H95 119.7 . . ?
C95 C96 C91 122.4(2) . . ?
C95 C96 H96 118.8 . . ?
C91 C96 H96 118.8 . . ?
C49 B1 C67 107.25(17) . . ?
C49 B1 C55 111.54(17) . . ?
C67 B1 C55 111.59(19) . . ?
C49 B1 C61 111.06(18) . . ?
C67 B1 C61 108.28(17) . . ?
C55 B1 C61 107.12(17) . . ?
C85 B2 C73 109.71(18) . . ?
C85 B2 C91 112.75(18) . . ?
C73 B2 C91 106.65(18) . . ?
C85 B2 C79 104.23(18) . . ?
C73 B2 C79 112.53(18) . . ?
C91 B2 C79 111.09(18) . . ?

loop_
_geom_bond_atom_site_label_1
_geom_bond_atom_site_label_2
_geom_bond_distance
_geom_bond_site_symmetry_2
_geom_bond_publ_flag
Ru1 P2 2.2321(6) . ?
Ru1 P4 2.2533(6) . ?
Ru1 P1 2.3685(6) . ?
Ru1 P3 2.3868(6) . ?
Ru1 Cl1 2.4085(6) . ?
Ru2 P6 2.2308(6) . ?
Ru2 P8 2.2486(8) . ?
Ru2 P8' 2.346(5) . ?
Ru2 P5 2.3541(6) . ?
Ru2 P7 2.4170(6) . ?
Ru2 Cl2 2.4380(6) . ?
P1 C5 1.844(2) . ?
P1 C7 1.858(2) . ?
P1 C2 1.873(2) . ?
P2 C9 1.824(2) . ?
P2 C8 1.825(2) . ?
P2 C17 1.834(2) . ?
P3 C15 1.844(2) . ?
P3 C10 1.848(2) . ?
P3 C12 1.874(2) . ?
P4 C18 1.834(2) . ?
P4 C20 1.851(2) . ?
P4 C23 1.860(2) . ?
P5 C31 1.846(2) . ?
P5 C29 1.849(2) . ?
P5 C26 1.863(2) . ?
P6 C32 1.826(2) . ?
P6 C33 1.827(2) . ?
P6 C41 1.839(2) . ?
P7 C34 1.849(2) . ?
P7 C39 1.851(2) . ?
P7 C36 1.868(2) . ?
C1 C2 1.522(3) . ?
C1 H1A 0.9800 . ?
C1 H1B 0.9800 . ?
C1 H1C 0.9800 . ?
C2 C3 1.539(3) . ?
C2 H2 1.0000 . ?
C3 H3A 0.9800 . ?
C3 H3B 0.9800 . ?
C3 H3C 0.9800 . ?
C4 C5 1.537(3) . ?
C4 H4A 0.9800 . ?
C4 H4B 0.9800 . ?
C4 H4C 0.9800 . ?
C5 C6 1.535(3) . ?
C5 H5 1.0000 . ?
C6 H6A 0.9800 . ?
C6 H6B 0.9800 . ?
C6 H6C 0.9800 . ?
C7 C8 1.532(3) . ?
C7 H7A 0.9900 . ?
C7 H7B 0.9900 . ?
C8 H8A 0.9900 . ?
C8 H8B 0.9900 . ?
C9 C10 1.537(3) . ?
C9 H9A 0.9900 . ?
C9 H9B 0.9900 . ?
C10 H10A 0.9900 . ?
C10 H10B 0.9900 . ?
C11 C12 1.532(4) . ?
C11 H11A 0.9800 . ?
C11 H11B 0.9800 . ?
C11 H11C 0.9800 . ?
C12 C13 1.534(3) . ?
C12 H12 1.0000 . ?
C13 H13A 0.9800 . ?
C13 H13B 0.9800 . ?
C13 H13C 0.9800 . ?
C14 C15 1.533(4) . ?
C14 H14A 0.9800 . ?
C14 H14B 0.9800 . ?
C14 H14C 0.9800 . ?
C15 C16 1.529(3) . ?
C15 H15 1.0000 . ?
C16 H16A 0.9800 . ?
C16 H16B 0.9800 . ?
C16 H16C 0.9800 . ?
C17 C18 1.531(3) . ?
C17 H17A 0.9900 . ?
C17 H17B 0.9900 . ?
C18 H18A 0.9900 . ?
C18 H18B 0.9900 . ?
C19 C20 1.532(3) . ?
C19 H19A 0.9800 . ?
C19 H19B 0.9800 . ?
C19 H19C 0.9800 . ?
C20 C21 1.533(3) . ?
C20 H20 1.0000 . ?
C21 H21A 0.9800 . ?
C21 H21B 0.9800 . ?
C21 H21C 0.9800 . ?
C22 C23 1.527(3) . ?
C22 H22A 0.9800 . ?
C22 H22B 0.9800 . ?
C22 H22C 0.9800 . ?
C23 C24 1.534(3) . ?
C23 H23 1.0000 . ?
C24 H24A 0.9800 . ?
C24 H24B 0.9800 . ?
C24 H24C 0.9800 . ?
C25 C26 1.527(4) . ?
C25 H25A 0.9800 . ?
C25 H25B 0.9800 . ?
C25 H25C 0.9800 . ?
C26 C27 1.533(4) . ?
C26 H26 1.0000 . ?
C27 H27A 0.9800 . ?
C27 H27B 0.9800 . ?
C27 H27C 0.9800 . ?
C28 C29 1.524(3) . ?
C28 H28A 0.9800 . ?
C28 H28B 0.9800 . ?
C28 H28C 0.9800 . ?
C29 C30 1.533(3) . ?
C29 H29 1.0000 . ?
C30 H30A 0.9800 . ?
C30 H30B 0.9800 . ?
C30 H30C 0.9800 . ?
C31 C32 1.537(3) . ?
C31 H31A 0.9900 . ?
C31 H31B 0.9900 . ?
C32 H32A 0.9900 . ?
C32 H32B 0.9900 . ?
C33 C34 1.530(3) . ?
C33 H33A 0.9900 . ?
C33 H33B 0.9900 . ?
C34 H34A 0.9900 . ?
C34 H34B 0.9900 . ?
C35 C36 1.530(3) . ?
C35 H35A 0.9800 . ?
C35 H35B 0.9800 . ?
C35 H35C 0.9800 . ?
C36 C37 1.531(3) . ?
C36 H36 1.0000 . ?
C37 H37A 0.9800 . ?
C37 H37B 0.9800 . ?
C37 H37C 0.9800 . ?
C38 C39 1.537(3) . ?
C38 H38A 0.9800 . ?
C38 H38B 0.9800 . ?
C38 H38C 0.9800 . ?
C39 C40 1.531(3) . ?
C39 H39 1.0000 . ?
C40 H40A 0.9800 . ?
C40 H40B 0.9800 . ?
C40 H40C 0.9800 . ?
P8 C47 1.840(3) . ?
P8 C42 1.843(3) . ?
P8 C44 1.870(3) . ?
C41 C42 1.527(3) . ?
C41 H41A 0.9900 . ?
C41 H41B 0.9900 . ?
C42 H42A 0.9900 . ?
C42 H42B 0.9900 . ?
C43 C44 1.525(4) . ?
C43 H43A 0.9800 . ?
C43 H43B 0.9800 . ?
C43 H43C 0.9800 . ?
C44 C45 1.534(4) . ?
C44 H44 1.0000 . ?
C45 H45A 0.9800 . ?
C45 H45B 0.9800 . ?
C45 H45C 0.9800 . ?
C46 C47 1.518(4) . ?
C46 H46A 0.9800 . ?
C46 H46B 0.9800 . ?
C46 H46C 0.9800 . ?
C47 C48 1.540(4) . ?
C47 H47 1.0000 . ?
C48 H48A 0.9800 . ?
C48 H48B 0.9800 . ?
C48 H48C 0.9800 . ?
P8' C47' 1.840(3) . ?
P8' C42' 1.843(3) . ?
P8' C44' 1.870(3) . ?
C42' H42C 0.9900 . ?
C42' H42D 0.9900 . ?
C43' C44' 1.525(4) . ?
C43' H43D 0.9800 . ?
C43' H43E 0.9800 . ?
C43' H43F 0.9800 . ?
C44' C45' 1.534(4) . ?
C44' H44' 1.0000 . ?
C45' H45D 0.9800 . ?
C45' H45E 0.9800 . ?
C45' H45F 0.9800 . ?
C46' C47' 1.518(4) . ?
C46' H46D 0.9800 . ?
C46' H46E 0.9800 . ?
C46' H46F 0.9800 . ?
C47' C48' 1.540(4) . ?
C47' H47' 1.0000 . ?
C48' H48D 0.9800 . ?
C48' H48E 0.9800 . ?
C48' H48F 0.9800 . ?
C49 C50 1.403(3) . ?
C49 C54 1.406(3) . ?
C49 B1 1.647(3) . ?
C50 C51 1.385(3) . ?
C50 H50 0.9500 . ?
C51 C52 1.384(4) . ?
C51 H51 0.9500 . ?
C52 C53 1.385(4) . ?
C52 H52 0.9500 . ?
C53 C54 1.384(3) . ?
C53 H53 0.9500 . ?
C54 H54 0.9500 . ?
C55 C56 1.400(3) . ?
C55 C60 1.400(3) . ?
C55 B1 1.655(3) . ?
C56 C57 1.398(3) . ?
C56 H56 0.9500 . ?
C57 C58 1.375(4) . ?
C57 H57 0.9500 . ?
C58 C59 1.386(4) . ?
C58 H58 0.9500 . ?
C59 C60 1.401(4) . ?
C59 H59 0.9500 . ?
C60 H60 0.9500 . ?
C61 C62 1.393(3) . ?
C61 C66 1.402(3) . ?
C61 B1 1.656(3) . ?
C62 C63 1.402(3) . ?
C62 H62 0.9500 . ?
C63 C64 1.378(3) . ?
C63 H63 0.9500 . ?
C64 C65 1.383(4) . ?
C64 H64 0.9500 . ?
C65 C66 1.391(3) . ?
C65 H65 0.9500 . ?
C66 H66 0.9500 . ?
C67 C68 1.390(3) . ?
C67 C72 1.398(3) . ?
C67 B1 1.653(3) . ?
C68 C69 1.402(4) . ?
C68 H68 0.9500 . ?
C69 C70 1.366(4) . ?
C69 H69 0.9500 . ?
C70 C71 1.383(4) . ?
C70 H70 0.9500 . ?
C71 C72 1.395(3) . ?
C71 H71 0.9500 . ?
C72 H72 0.9500 . ?
C73 C74 1.391(3) . ?
C73 C78 1.395(3) . ?
C73 B2 1.640(3) . ?
C74 C75 1.394(3) . ?
C74 H74 0.9500 . ?
C75 C76 1.368(4) . ?
C75 H75 0.9500 . ?
C76 C77 1.376(4) . ?
C76 H76 0.9500 . ?
C77 C78 1.391(4) . ?
C77 H77 0.9500 . ?
C78 H78 0.9500 . ?
C79 C80 1.396(3) . ?
C79 C84 1.396(3) . ?
C79 B2 1.657(3) . ?
C80 C81 1.389(3) . ?
C80 H80 0.9500 . ?
C81 C82 1.382(4) . ?
C81 H81 0.9500 . ?
C82 C83 1.378(4) . ?
C82 H82 0.9500 . ?
C83 C84 1.401(3) . ?
C83 H83 0.9500 . ?
C84 H84 0.9500 . ?
C85 C86 1.401(3) . ?
C85 C90 1.402(3) . ?
C85 B2 1.640(3) . ?
C86 C87 1.391(3) . ?
C86 H86 0.9500 . ?
C87 C88 1.380(3) . ?
C87 H87 0.9500 . ?
C88 C89 1.383(3) . ?
C88 H88 0.9500 . ?
C89 C90 1.382(3) . ?
C89 H89 0.9500 . ?
C90 H90 0.9500 . ?
C91 C96 1.394(3) . ?
C91 C92 1.405(3) . ?
C91 B2 1.643(3) . ?
C92 C93 1.383(4) . ?
C92 H92 0.9500 . ?
C93 C94 1.382(4) . ?
C93 H93 0.9500 . ?
C94 C95 1.375(4) . ?
C94 H94 0.9500 . ?
C95 C96 1.392(3) . ?
C95 H95 0.9500 . ?
C96 H96 0.9500 . ?

loop_
_geom_torsion_atom_site_label_1
_geom_torsion_atom_site_label_2
_geom_torsion_atom_site_label_3
_geom_torsion_atom_site_label_4
_geom_torsion
_geom_torsion_site_symmetry_1
_geom_torsion_site_symmetry_2
_geom_torsion_site_symmetry_3
_geom_torsion_site_symmetry_4
_geom_torsion_publ_flag
P2 Ru1 P1 C5 120.12(10) . . . . ?
P4 Ru1 P1 C5 38.98(10) . . . . ?
P3 Ru1 P1 C5 -177.79(10) . . . . ?
Cl1 Ru1 P1 C5 -71.86(10) . . . . ?
P2 Ru1 P1 C7 0.94(8) . . . . ?
P4 Ru1 P1 C7 -80.20(9) . . . . ?
P3 Ru1 P1 C7 63.03(10) . . . . ?
Cl1 Ru1 P1 C7 168.95(8) . . . . ?
P2 Ru1 P1 C2 -108.70(9) . . . . ?
P4 Ru1 P1 C2 170.16(8) . . . . ?
P3 Ru1 P1 C2 -46.61(10) . . . . ?
Cl1 Ru1 P1 C2 59.31(9) . . . . ?
P4 Ru1 P2 C9 -117.47(9) . . . . ?
P1 Ru1 P2 C9 142.36(9) . . . . ?
P3 Ru1 P2 C9 -12.36(9) . . . . ?
Cl1 Ru1 P2 C9 66.16(14) . . . . ?
P4 Ru1 P2 C8 119.95(9) . . . . ?
P1 Ru1 P2 C8 19.78(9) . . . . ?
P3 Ru1 P2 C8 -134.95(9) . . . . ?
Cl1 Ru1 P2 C8 -56.42(14) . . . . ?
P4 Ru1 P2 C17 1.62(9) . . . . ?
P1 Ru1 P2 C17 -98.55(9) . . . . ?
P3 Ru1 P2 C17 106.73(9) . . . . ?
Cl1 Ru1 P2 C17 -174.75(12) . . . . ?
P2 Ru1 P3 C15 -134.12(11) . . . . ?
P4 Ru1 P3 C15 -54.02(11) . . . . ?
P1 Ru1 P3 C15 163.45(11) . . . . ?
Cl1 Ru1 P3 C15 58.00(11) . . . . ?
P2 Ru1 P3 C10 -10.88(8) . . . . ?
P4 Ru1 P3 C10 69.22(8) . . . . ?
P1 Ru1 P3 C10 -73.31(9) . . . . ?
Cl1 Ru1 P3 C10 -178.76(8) . . . . ?
P2 Ru1 P3 C12 96.61(9) . . . . ?
P4 Ru1 P3 C12 176.71(9) . . . . ?
P1 Ru1 P3 C12 34.18(10) . . . . ?
Cl1 Ru1 P3 C12 -71.27(9) . . . . ?
P2 Ru1 P4 C18 -24.14(8) . . . . ?
P1 Ru1 P4 C18 58.43(8) . . . . ?
P3 Ru1 P4 C18 -104.40(8) . . . . ?
Cl1 Ru1 P4 C18 155.03(8) . . . . ?
P2 Ru1 P4 C20 -139.48(9) . . . . ?
P1 Ru1 P4 C20 -56.91(9) . . . . ?
P3 Ru1 P4 C20 140.26(8) . . . . ?
Cl1 Ru1 P4 C20 39.69(9) . . . . ?
P2 Ru1 P4 C23 91.08(9) . . . . ?
P1 Ru1 P4 C23 173.65(9) . . . . ?
P3 Ru1 P4 C23 10.82(9) . . . . ?
Cl1 Ru1 P4 C23 -89.75(9) . . . . ?
P6 Ru2 P5 C31 4.43(9) . . . . ?
P8 Ru2 P5 C31 -78.32(9) . . . . ?
P8' Ru2 P5 C31 -74.94(11) . . . . ?
P7 Ru2 P5 C31 64.57(10) . . . . ?
Cl2 Ru2 P5 C31 176.85(9) . . . . ?
P6 Ru2 P5 C29 129.42(10) . . . . ?
P8 Ru2 P5 C29 46.67(10) . . . . ?
P8' Ru2 P5 C29 50.05(12) . . . . ?
P7 Ru2 P5 C29 -170.44(10) . . . . ?
Cl2 Ru2 P5 C29 -58.16(10) . . . . ?
P6 Ru2 P5 C26 -107.58(9) . . . . ?
P8 Ru2 P5 C26 169.67(9) . . . . ?
P8' Ru2 P5 C26 173.05(11) . . . . ?
P7 Ru2 P5 C26 -47.43(10) . . . . ?
Cl2 Ru2 P5 C26 64.84(9) . . . . ?
P8 Ru2 P6 C32 117.06(9) . . . . ?
P8' Ru2 P6 C32 130.29(15) . . . . ?
P5 Ru2 P6 C32 18.80(9) . . . . ?
P7 Ru2 P6 C32 -136.66(9) . . . . ?
P8 Ru2 P6 C33 -119.07(9) . . . . ?
P8' Ru2 P6 C33 -105.84(15) . . . . ?
P5 Ru2 P6 C33 142.67(9) . . . . ?
P7 Ru2 P6 C33 -12.79(8) . . . . ?
P8 Ru2 P6 C41 -0.14(9) . . . . ?
P8' Ru2 P6 C41 13.09(15) . . . . ?
P5 Ru2 P6 C41 -98.40(9) . . . . ?
P7 Ru2 P6 C41 106.14(9) . . . . ?
P6 Ru2 P7 C34 -11.74(8) . . . . ?
P8 Ru2 P7 C34 69.72(8) . . . . ?
P8' Ru2 P7 C34 70.46(9) . . . . ?
P5 Ru2 P7 C34 -71.96(9) . . . . ?
Cl2 Ru2 P7 C34 176.17(8) . . . . ?
P6 Ru2 P7 C39 -133.93(10) . . . . ?
P8 Ru2 P7 C39 -52.47(10) . . . . ?
P8' Ru2 P7 C39 -51.73(11) . . . . ?
P5 Ru2 P7 C39 165.85(10) . . . . ?
Cl2 Ru2 P7 C39 53.99(10) . . . . ?
P6 Ru2 P7 C36 95.41(8) . . . . ?
P8 Ru2 P7 C36 176.88(8) . . . . ?
P8' Ru2 P7 C36 177.62(9) . . . . ?
P5 Ru2 P7 C36 35.20(9) . . . . ?
Cl2 Ru2 P7 C36 -76.67(8) . . . . ?
C5 P1 C2 C1 177.75(18) . . . . ?
C7 P1 C2 C1 -77.6(2) . . . . ?
Ru1 P1 C2 C1 36.1(2) . . . . ?
C5 P1 C2 C3 52.7(2) . . . . ?
C7 P1 C2 C3 157.42(18) . . . . ?
Ru1 P1 C2 C3 -88.95(18) . . . . ?
C7 P1 C5 C6 176.16(17) . . . . ?
C2 P1 C5 C6 -78.91(18) . . . . ?
Ru1 P1 C5 C6 54.2(2) . . . . ?
C7 P1 C5 C4 -55.38(19) . . . . ?
C2 P1 C5 C4 49.55(19) . . . . ?
Ru1 P1 C5 C4 -177.35(13) . . . . ?
C5 P1 C7 C8 -161.15(17) . . . . ?
C2 P1 C7 C8 90.33(18) . . . . ?
Ru1 P1 C7 C8 -25.96(18) . . . . ?
P1 C7 C8 P2 41.5(2) . . . . ?
C9 P2 C8 C7 -166.44(16) . . . . ?
C17 P2 C8 C7 82.72(18) . . . . ?
Ru1 P2 C8 C7 -40.66(18) . . . . ?
C8 P2 C9 C10 162.87(16) . . . . ?
C17 P2 C9 C10 -86.05(17) . . . . ?
Ru1 P2 C9 C10 38.10(18) . . . . ?
P2 C9 C10 P3 -46.33(19) . . . . ?
C15 P3 C10 C9 174.23(16) . . . . ?
C12 P3 C10 C9 -71.51(18) . . . . ?
Ru1 P3 C10 C9 36.72(17) . . . . ?
C15 P3 C12 C11 -51.5(2) . . . . ?
C10 P3 C12 C11 -160.26(18) . . . . ?
Ru1 P3 C12 C11 87.95(18) . . . . ?
C15 P3 C12 C13 77.3(2) . . . . ?
C10 P3 C12 C13 -31.4(2) . . . . ?
Ru1 P3 C12 C13 -143.18(18) . . . . ?
C10 P3 C15 C16 56.0(2) . . . . ?
C12 P3 C15 C16 -52.2(2) . . . . ?
Ru1 P3 C15 C16 -178.72(15) . . . . ?
C10 P3 C15 C14 -174.4(2) . . . . ?
C12 P3 C15 C14 77.4(2) . . . . ?
Ru1 P3 C15 C14 -49.2(2) . . . . ?
C9 P2 C17 C18 150.04(16) . . . . ?
C8 P2 C17 C18 -96.61(17) . . . . ?
Ru1 P2 C17 C18 25.79(18) . . . . ?
P2 C17 C18 P4 -43.89(18) . . . . ?
C20 P4 C18 C17 171.34(15) . . . . ?
C23 P4 C18 C17 -75.54(17) . . . . ?
Ru1 P4 C18 C17 46.75(16) . . . . ?
C18 P4 C20 C19 -175.63(17) . . . . ?
C23 P4 C20 C19 75.63(19) . . . . ?
Ru1 P4 C20 C19 -56.37(18) . . . . ?
C18 P4 C20 C21 55.95(19) . . . . ?
C23 P4 C20 C21 -52.8(2) . . . . ?
Ru1 P4 C20 C21 175.21(15) . . . . ?
C18 P4 C23 C22 -160.02(18) . . . . ?
C20 P4 C23 C22 -52.0(2) . . . . ?
Ru1 P4 C23 C22 81.28(18) . . . . ?
C18 P4 C23 C24 -30.8(2) . . . . ?
C20 P4 C23 C24 77.2(2) . . . . ?
Ru1 P4 C23 C24 -149.49(16) . . . . ?
C31 P5 C26 C25 -95.24(18) . . . . ?
C29 P5 C26 C25 156.48(17) . . . . ?
Ru2 P5 C26 C25 19.21(19) . . . . ?
C31 P5 C26 C27 28.7(2) . . . . ?
C29 P5 C26 C27 -79.5(2) . . . . ?
Ru2 P5 C26 C27 143.2(2) . . . . ?
C31 P5 C29 C28 -57.0(2) . . . . ?
C26 P5 C29 C28 53.1(2) . . . . ?
Ru2 P5 C29 C28 175.76(14) . . . . ?
C31 P5 C29 C30 176.78(18) . . . . ?
C26 P5 C29 C30 -73.2(2) . . . . ?
Ru2 P5 C29 C30 49.5(2) . . . . ?
C29 P5 C31 C32 -170.33(16) . . . . ?
C26 P5 C31 C32 79.84(18) . . . . ?
Ru2 P5 C31 C32 -31.38(18) . . . . ?
P5 C31 C32 P6 45.99(19) . . . . ?
C33 P6 C32 C31 -169.25(15) . . . . ?
C41 P6 C32 C31 79.03(17) . . . . ?
Ru2 P6 C32 C31 -43.23(17) . . . . ?
C32 P6 C33 C34 165.43(15) . . . . ?
C41 P6 C33 C34 -83.21(17) . . . . ?
Ru2 P6 C33 C34 40.26(17) . . . . ?
P6 C33 C34 P7 -50.04(18) . . . . ?
C39 P7 C34 C33 176.11(16) . . . . ?
C36 P7 C34 C33 -70.26(17) . . . . ?
Ru2 P7 C34 C33 39.62(17) . . . . ?
C34 P7 C36 C35 -169.11(17) . . . . ?
C39 P7 C36 C35 -59.9(2) . . . . ?
Ru2 P7 C36 C35 80.62(17) . . . . ?
C34 P7 C36 C37 -39.7(2) . . . . ?
C39 P7 C36 C37 69.5(2) . . . . ?
Ru2 P7 C36 C37 -149.96(17) . . . . ?
C34 P7 C39 C40 52.3(2) . . . . ?
C36 P7 C39 C40 -55.5(2) . . . . ?
Ru2 P7 C39 C40 175.40(15) . . . . ?
C34 P7 C39 C38 -178.29(19) . . . . ?
C36 P7 C39 C38 73.9(2) . . . . ?
Ru2 P7 C39 C38 -55.2(2) . . . . ?
P6 Ru2 P8 C47 96.71(11) . . . . ?
P8' Ru2 P8 C47 12.8(2) . . . . ?
P5 Ru2 P8 C47 178.80(11) . . . . ?
P7 Ru2 P8 C47 16.08(11) . . . . ?
Cl2 Ru2 P8 C47 -84.60(11) . . . . ?
P6 Ru2 P8 C42 -20.64(10) . . . . ?
P8' Ru2 P8 C42 -104.5(2) . . . . ?
P5 Ru2 P8 C42 61.46(10) . . . . ?
P7 Ru2 P8 C42 -101.27(10) . . . . ?
Cl2 Ru2 P8 C42 158.05(10) . . . . ?
P6 Ru2 P8 C44 -134.69(11) . . . . ?
P8' Ru2 P8 C44 141.4(3) . . . . ?
P5 Ru2 P8 C44 -52.60(11) . . . . ?
P7 Ru2 P8 C44 144.68(11) . . . . ?
Cl2 Ru2 P8 C44 44.00(11) . . . . ?
C32 P6 C41 C42 -96.07(18) . . . . ?
C33 P6 C41 C42 149.05(17) . . . . ?
Ru2 P6 C41 C42 25.40(19) . . . . ?
P6 C41 C42 P8 -41.5(2) . . . . ?
C47 P8 C42 C41 -80.39(19) . . . . ?
C44 P8 C42 C41 166.34(18) . . . . ?
Ru2 P8 C42 C41 42.40(19) . . . . ?
C47 P8 C44 C43 67.8(2) . . . . ?
C42 P8 C44 C43 178.4(2) . . . . ?
Ru2 P8 C44 C43 -63.3(2) . . . . ?
C47 P8 C44 C45 -61.5(3) . . . . ?
C42 P8 C44 C45 49.1(3) . . . . ?
Ru2 P8 C44 C45 167.4(2) . . . . ?
C42 P8 C47 C46 -165.4(2) . . . . ?
C44 P8 C47 C46 -57.5(2) . . . . ?
Ru2 P8 C47 C46 75.1(2) . . . . ?
C42 P8 C47 C48 -35.7(3) . . . . ?
C44 P8 C47 C48 72.3(3) . . . . ?
Ru2 P8 C47 C48 -155.1(2) . . . . ?
P6 Ru2 P8' C47' 130.9(3) . . . . ?
P8 Ru2 P8' C47' -134.6(4) . . . . ?
P5 Ru2 P8' C47' -149.4(3) . . . . ?
P7 Ru2 P8' C47' 48.6(3) . . . . ?
Cl2 Ru2 P8' C47' -48.5(3) . . . . ?
P6 Ru2 P8' C42' 5.1(3) . . . . ?
P8 Ru2 P8' C42' 99.6(3) . . . . ?
P5 Ru2 P8' C42' 84.8(3) . . . . ?
P7 Ru2 P8' C42' -77.3(3) . . . . ?
Cl2 Ru2 P8' C42' -174.4(3) . . . . ?
P6 Ru2 P8' C44' -104.4(3) . . . . ?
P8 Ru2 P8' C44' -9.9(3) . . . . ?
P5 Ru2 P8' C44' -24.8(3) . . . . ?
P7 Ru2 P8' C44' 173.2(3) . . . . ?
Cl2 Ru2 P8' C44' 76.1(3) . . . . ?
C47' P8' C44' C43' 52.5(7) . . . . ?
C42' P8' C44' C43' 163.0(7) . . . . ?
Ru2 P8' C44' C43' -80.0(7) . . . . ?
C47' P8' C44' C45' -76.9(7) . . . . ?
C42' P8' C44' C45' 33.6(7) . . . . ?
Ru2 P8' C44' C45' 150.6(6) . . . . ?
C42' P8' C47' C46' 177.0(7) . . . . ?
C44' P8' C47' C46' -75.1(7) . . . . ?
Ru2 P8' C47' C46' 48.1(7) . . . . ?
C42' P8' C47' C48' -53.2(7) . . . . ?
C44' P8' C47' C48' 54.8(7) . . . . ?
Ru2 P8' C47' C48' 178.0(7) . . . . ?
C54 C49 C50 C51 -1.7(3) . . . . ?
B1 C49 C50 C51 178.4(2) . . . . ?
C49 C50 C51 C52 0.6(4) . . . . ?
C50 C51 C52 C53 0.5(4) . . . . ?
C51 C52 C53 C54 -0.4(4) . . . . ?
C52 C53 C54 C49 -0.8(4) . . . . ?
C50 C49 C54 C53 1.8(3) . . . . ?
B1 C49 C54 C53 -178.3(2) . . . . ?
C60 C55 C56 C57 2.1(3) . . . . ?
B1 C55 C56 C57 -171.6(2) . . . . ?
C55 C56 C57 C58 -0.1(4) . . . . ?
C56 C57 C58 C59 -1.5(4) . . . . ?
C57 C58 C59 C60 1.0(4) . . . . ?
C56 C55 C60 C59 -2.7(3) . . . . ?
B1 C55 C60 C59 171.2(2) . . . . ?
C58 C59 C60 C55 1.2(4) . . . . ?
C66 C61 C62 C63 -0.8(3) . . . . ?
B1 C61 C62 C63 -178.5(2) . . . . ?
C61 C62 C63 C64 0.1(4) . . . . ?
C62 C63 C64 C65 0.6(4) . . . . ?
C63 C64 C65 C66 -0.6(4) . . . . ?
C64 C65 C66 C61 -0.1(4) . . . . ?
C62 C61 C66 C65 0.8(3) . . . . ?
B1 C61 C66 C65 178.6(2) . . . . ?
C72 C67 C68 C69 -1.3(4) . . . . ?
B1 C67 C68 C69 172.4(2) . . . . ?
C67 C68 C69 C70 0.6(4) . . . . ?
C68 C69 C70 C71 0.0(4) . . . . ?
C69 C70 C71 C72 0.1(4) . . . . ?
C70 C71 C72 C67 -0.8(4) . . . . ?
C68 C67 C72 C71 1.4(3) . . . . ?
B1 C67 C72 C71 -172.5(2) . . . . ?
C78 C73 C74 C75 -0.2(4) . . . . ?
B2 C73 C74 C75 -178.2(2) . . . . ?
C73 C74 C75 C76 0.2(4) . . . . ?
C74 C75 C76 C77 0.3(5) . . . . ?
C75 C76 C77 C78 -0.9(5) . . . . ?
C76 C77 C78 C73 1.0(5) . . . . ?
C74 C73 C78 C77 -0.4(4) . . . . ?
B2 C73 C78 C77 177.7(3) . . . . ?
C84 C79 C80 C81 -1.1(3) . . . . ?
B2 C79 C80 C81 175.2(2) . . . . ?
C79 C80 C81 C82 0.4(4) . . . . ?
C80 C81 C82 C83 0.8(4) . . . . ?
C81 C82 C83 C84 -1.2(3) . . . . ?
C80 C79 C84 C83 0.7(3) . . . . ?
B2 C79 C84 C83 -175.4(2) . . . . ?
C82 C83 C84 C79 0.5(3) . . . . ?
C90 C85 C86 C87 0.7(3) . . . . ?
B2 C85 C86 C87 -171.1(2) . . . . ?
C85 C86 C87 C88 -0.1(4) . . . . ?
C86 C87 C88 C89 -1.0(4) . . . . ?
C87 C88 C89 C90 1.3(4) . . . . ?
C88 C89 C90 C85 -0.6(4) . . . . ?
C86 C85 C90 C89 -0.4(3) . . . . ?
B2 C85 C90 C89 171.9(2) . . . . ?
C96 C91 C92 C93 -4.8(3) . . . . ?
B2 C91 C92 C93 175.8(2) . . . . ?
C91 C92 C93 C94 1.5(4) . . . . ?
C92 C93 C94 C95 2.6(4) . . . . ?
C93 C94 C95 C96 -3.3(4) . . . . ?
C94 C95 C96 C91 -0.2(4) . . . . ?
C92 C91 C96 C95 4.1(3) . . . . ?
B2 C91 C96 C95 -176.5(2) . . . . ?
C50 C49 B1 C67 11.0(3) . . . . ?
C54 C49 B1 C67 -169.0(2) . . . . ?
C50 C49 B1 C55 -111.5(2) . . . . ?
C54 C49 B1 C55 68.6(3) . . . . ?
C50 C49 B1 C61 129.1(2) . . . . ?
C54 C49 B1 C61 -50.9(3) . . . . ?
C68 C67 B1 C49 -88.3(3) . . . . ?
C72 C67 B1 C49 85.1(2) . . . . ?
C68 C67 B1 C55 34.2(3) . . . . ?
C72 C67 B1 C55 -152.4(2) . . . . ?
C68 C67 B1 C61 151.8(2) . . . . ?
C72 C67 B1 C61 -34.8(3) . . . . ?
C56 C55 B1 C49 -31.4(3) . . . . ?
C60 C55 B1 C49 155.3(2) . . . . ?
C56 C55 B1 C67 -151.3(2) . . . . ?
C60 C55 B1 C67 35.4(3) . . . . ?
C56 C55 B1 C61 90.3(2) . . . . ?
C60 C55 B1 C61 -83.0(3) . . . . ?
C62 C61 B1 C49 -11.4(3) . . . . ?
C66 C61 B1 C49 171.09(19) . . . . ?
C62 C61 B1 C67 106.1(2) . . . . ?
C66 C61 B1 C67 -71.4(2) . . . . ?
C62 C61 B1 C55 -133.4(2) . . . . ?
C66 C61 B1 C55 49.1(3) . . . . ?
C86 C85 B2 C73 -10.9(3) . . . . ?
C90 C85 B2 C73 177.6(2) . . . . ?
C86 C85 B2 C91 -129.6(2) . . . . ?
C90 C85 B2 C91 58.9(3) . . . . ?
C86 C85 B2 C79 109.8(2) . . . . ?
C90 C85 B2 C79 -61.7(2) . . . . ?
C74 C73 B2 C85 110.0(2) . . . . ?
C78 C73 B2 C85 -68.0(3) . . . . ?
C74 C73 B2 C91 -127.6(2) . . . . ?
C78 C73 B2 C91 54.4(3) . . . . ?
C74 C73 B2 C79 -5.6(3) . . . . ?
C78 C73 B2 C79 176.5(2) . . . . ?
C96 C91 B2 C85 1.7(3) . . . . ?
C92 C91 B2 C85 -178.98(19) . . . . ?
C96 C91 B2 C73 -118.8(2) . . . . ?
C92 C91 B2 C73 60.6(3) . . . . ?
C96 C91 B2 C79 118.3(2) . . . . ?
C92 C91 B2 C79 -62.4(3) . . . . ?
C80 C79 B2 C85 -42.7(3) . . . . ?
C84 C79 B2 C85 133.3(2) . . . . ?
C80 C79 B2 C73 76.2(3) . . . . ?
C84 C79 B2 C73 -107.9(2) . . . . ?
C80 C79 B2 C91 -164.3(2) . . . . ?
C84 C79 B2 C91 11.6(3) . . . . ?
